data_7709859
loop_
_publ_author_name
'You, Xin'
'Hong, Zhao-Guo'
'Shi, Sheng-Mei'
'Bian, He-Dong'
'Zhang, Yun-Liang'
'Zhang, Liang-Liang'
'Huang, Fu-Ping'
'Zhao, Shu-Lin'
'Liang, Hong'

_publ_section_title
;
 Rational construction of a triphenylphosphine-modified tetra-nuclear
 Cu(i) coordinated cluster for enhanced chemodynamic therapy
;
_journal_name_full 'Dalton Transactions'
_journal_paper_doi 10.1039/D2DT00063F
_journal_year 2022
_chemical_formula_moiety '2(C44 H40 Cu2 N8 O4 P2 S2)'
_chemical_formula_sum 'C88 H80 Cu4 N16 O8 P4 S4'
_chemical_formula_weight 1995.96
_space_group_crystal_system monoclinic
_space_group_IT_number 13
_space_group_name_Hall '-P 2yac'
_space_group_name_H-M_alt 'P 1 2/n 1'
_atom_sites_solution_hydrogens geom
_atom_sites_solution_primary dual
_audit_creation_date 2021-03-05
_audit_creation_method
;
Olex2 1.3
(compiled 2020.02.04 svn.rd84adfe8 for OlexSys, GUI svn.r6032)
;
_audit_update_record
;
2021-11-12 deposited with the CCDC.	2022-03-14 downloaded from the CCDC.
;
_cell_angle_alpha 90
_cell_angle_beta 115.6403(7)
_cell_angle_gamma 90
_cell_formula_units_Z 4
_cell_length_a 29.17370(17)
_cell_length_b 11.66423(5)
_cell_length_c 29.95363(18)
_cell_measurement_reflns_used 40009
_cell_measurement_temperature 295.72(11)
_cell_measurement_theta_max 76.8960
_cell_measurement_theta_min 4.1140
_cell_volume 9189.17(10)
_computing_cell_refinement 'CrysAlisPro 1.171.40.84a (Rigaku OD, 2020)'
_computing_data_collection 'CrysAlisPro 1.171.40.84a (Rigaku OD, 2020)'
_computing_data_reduction 'CrysAlisPro 1.171.40.84a (Rigaku OD, 2020)'
_computing_molecular_graphics 'Olex2 1.3 (Dolomanov et al., 2009)'
_computing_publication_material 'Olex2 1.3 (Dolomanov et al., 2009)'
_computing_structure_refinement 'SHELXL 2014/7 (Sheldrick, 2015)'
_computing_structure_solution 'SHELXT  (Sheldrick, 2015)'
_diffrn_ambient_environment air
_diffrn_ambient_temperature 295.72(11)
_diffrn_detector 'Hybrid Pixel Array Detector'
_diffrn_detector_area_resol_mean 10.0000
_diffrn_detector_type HyPix
_diffrn_measured_fraction_theta_full 0.997
_diffrn_measured_fraction_theta_max 0.961
_diffrn_measurement_details
;
List of Runs (angles in degrees, time in seconds):

  # Type    Start    End  Width  t~exp~   \w     \q     \k     \f   Frames
#--------------------------------------------------------------------------
  1  \w      4.00  29.00   0.50    1.00    --   47.12  -5.00  29.00   50
  2  \w     36.00  63.00   0.50    4.00    --  108.56 -61.00   0.00   54
  3  \w     77.00 105.00   0.50    4.00    --  108.56 -77.00 -60.00   56
  4  \w     66.00 105.00   0.50    4.00    --  108.56 -94.00-120.00   78
  5  \w     52.00  97.00   0.50    4.00    --  108.56 -77.00-180.00   90
  6  \w     59.00 177.00   0.50    4.00    --  108.56   5.00-154.00  236
  7  \w     91.00 170.00   0.50    4.00    --  108.56  15.00 -90.00  158
  8  \w     73.00 121.00   0.50    1.00    --   47.12   5.00-154.00   96
  9  \w     60.00  93.00   0.50    1.00    --   47.12-125.00-120.00   66
 10  \w     40.00  94.00   0.50    4.00    --  108.56-125.00   0.00  108
 11  \w     47.00 112.00   0.50    4.00    --  108.56-131.00  16.52  130
 12  \w     47.00 105.00   0.50    4.00    --  108.56 -94.00  60.00  116
 13  \w     40.00  66.00   0.50    4.00    --  108.56 -61.00  90.00   52
 14  \w     36.00  70.00   0.50    4.00    --  108.56 -61.00 150.00   68
 15  \w     36.00  71.00   0.50    4.00    --  108.56 -61.00-120.00   70
 16  \w      3.00  40.00   0.50    1.00    --   47.12 -37.00-180.00   74
 17  \w    -34.00  22.00   0.50    1.00    --  -47.12   5.00-154.00  112
 18  \w    -70.00 -34.00   0.50    1.00    --  -47.12 -43.00   7.71   72
 19  \w    -95.00 -45.00   0.50    4.00    --  -88.50  -5.00  29.00  100
 20  \w    -64.00 -38.00   0.50    4.00    --  -88.50  61.00 120.00   52
 21  \w   -121.00 -49.00   0.50    1.00    --  -47.12  -5.00  29.00  144
 22  \w   -104.00 -78.00   0.50    1.00    --  -47.12 -43.00   7.71   52
 23  \w   -120.00 -35.00   0.50    1.00    --  -47.12 -42.00 -52.68  170
 24  \w   -131.00-105.00   0.50    4.00    --  -88.50  -5.00  29.00   52
;
_diffrn_measurement_device 'four-circle diffractometer'
_diffrn_measurement_device_type 'XtaLAB Synergy, Dualflex, HyPix'
_diffrn_measurement_method '\w scans'
_diffrn_orient_matrix_type 'CrysAlisPro convention (1999,Acta A55,543-557)'
_diffrn_orient_matrix_UB_11 0.0470323000
_diffrn_orient_matrix_UB_12 -0.0041084000
_diffrn_orient_matrix_UB_13 -0.0108127000
_diffrn_orient_matrix_UB_21 0.0349102000
_diffrn_orient_matrix_UB_22 0.0089340000
_diffrn_orient_matrix_UB_23 0.0558501000
_diffrn_orient_matrix_UB_31 0.0009154000
_diffrn_orient_matrix_UB_32 -0.1317031000
_diffrn_orient_matrix_UB_33 0.0041564000
_diffrn_radiation_monochromator mirror
_diffrn_radiation_probe x-ray
_diffrn_radiation_type 'Cu K\a'
_diffrn_radiation_wavelength 1.54184
_diffrn_reflns_av_R_equivalents 0.0266
_diffrn_reflns_av_unetI/netI 0.0248
_diffrn_reflns_Laue_measured_fraction_full 0.997
_diffrn_reflns_Laue_measured_fraction_max 0.961
_diffrn_reflns_limit_h_max 36
_diffrn_reflns_limit_h_min -33
_diffrn_reflns_limit_k_max 9
_diffrn_reflns_limit_k_min -14
_diffrn_reflns_limit_l_max 34
_diffrn_reflns_limit_l_min -37
_diffrn_reflns_number 66181
_diffrn_reflns_point_group_measured_fraction_full 0.997
_diffrn_reflns_point_group_measured_fraction_max 0.961
_diffrn_reflns_theta_full 67.684
_diffrn_reflns_theta_max 77.244
_diffrn_reflns_theta_min 2.807
_diffrn_source 'micro-focus sealed X-ray tube'
_diffrn_source_type 'PhotonJet (Cu) X-ray Source'
_exptl_absorpt_coefficient_mu 3.066
_exptl_absorpt_correction_T_max 1.00000
_exptl_absorpt_correction_T_min 0.76649
_exptl_absorpt_correction_type multi-scan
_exptl_absorpt_process_details
;
CrysAlisPro 1.171.40.84a (Rigaku Oxford Diffraction, 2020)
Empirical absorption correction using spherical harmonics,
implemented in SCALE3 ABSPACK scaling algorithm.
;
_exptl_crystal_colour 'metallic light gray'
_exptl_crystal_colour_lustre metallic
_exptl_crystal_colour_modifier light
_exptl_crystal_colour_primary gray
_exptl_crystal_density_diffrn 1.443
_exptl_crystal_description block
_exptl_crystal_F_000 4096
_exptl_crystal_size_max 0.32
_exptl_crystal_size_mid 0.28
_exptl_crystal_size_min 0.24
_refine_diff_density_max 0.497
_refine_diff_density_min -0.316
_refine_diff_density_rms 0.044
_refine_ls_extinction_method none
_refine_ls_goodness_of_fit_ref 1.056
_refine_ls_hydrogen_treatment constr
_refine_ls_matrix_type full
_refine_ls_number_parameters 1145
_refine_ls_number_reflns 18733
_refine_ls_number_restraints 61
_refine_ls_restrained_S_all 1.067
_refine_ls_R_factor_all 0.0405
_refine_ls_R_factor_gt 0.0345
_refine_ls_shift/su_max 0.001
_refine_ls_shift/su_mean 0.000
_refine_ls_structure_factor_coef Fsqd
_refine_ls_weighting_details 'w=1/[\s^2^(Fo^2^)+(0.0469P)^2^+3.2786P] where P=(Fo^2^+2Fc^2^)/3'
_refine_ls_weighting_scheme calc
_refine_ls_wR_factor_gt 0.0929
_refine_ls_wR_factor_ref 0.0965
_reflns_Friedel_coverage 0.000
_reflns_number_gt 16135
_reflns_number_total 18733
_reflns_threshold_expression 'I > 2\s(I)'
_cod_data_source_file d2dt00063f2.cif
_cod_data_source_block 20201121-hfp-yx-q3-repeat
_cod_database_code 7709859
_shelx_shelxl_version_number 2014/7
_chemical_oxdiff_formula 'C86 H86 N86 O86 P86 S86 Cu86 '
_shelx_space_group_comment
;
The symmetry employed for this shelxl refinement is uniquely defined
by the following loop, which should always be used as a source of
symmetry information in preference to the above space-group names.
They are only intended as comments.
;
_shelx_estimated_absorpt_t_max 0.526
_shelx_estimated_absorpt_t_min 0.440
_reflns_odcompleteness_completeness 99.74
_reflns_odcompleteness_iscentric 1
_reflns_odcompleteness_theta 66.97
_olex2_refinement_description
;
1. Fixed Uiso
 At 1.2 times of:
  All C(H) groups, All C(H,H) groups
 At 1.5 times of:
  All C(H,H,H) groups
2. Restrained distances
 C80A-C79
 1.39 with sigma of 0.02
3. Uiso/Uaniso restraints and constraints
Uanis(C80) \\sim Ueq, Uanis(C80A) \\sim Ueq, Uanis(C81A) \\sim Ueq, Uanis(C81)
\\sim Ueq, Uanis(C82) \\sim Ueq, Uanis(C82A) \\sim Ueq: with sigma of 0.01 and
sigma for terminal atoms of 0.02
Uanis(O4A) \\sim Ueq, Uanis(O4) \\sim Ueq, Uanis(C51) \\sim Ueq, Uanis(C52)
\\sim Ueq: with sigma of 0.01 and sigma for terminal atoms of 0.02
Uanis(C80) = Uanis(C80A)
Uanis(C82) = Uanis(C82A)
Uanis(C81) = Uanis(C81A)
Uanis(C66) = Uanis(C66A)
Uanis(C67) = Uanis(C67A)
Uanis(C68) = Uanis(C68A)
Uanis(O4) = Uanis(O4A)
4. Others
 Sof(H79A)=Sof(C80A)=Sof(H80A)=Sof(C81A)=Sof(H81A)=Sof(C82A)=Sof(H82A)=1-FVAR(1)
 Sof(H79)=Sof(C80)=Sof(H80)=Sof(C81)=Sof(H81)=Sof(C82)=Sof(H82)=FVAR(1)
 Sof(H69A)=Sof(C66A)=Sof(H66A)=Sof(C67A)=Sof(H67A)=Sof(C68A)=Sof(H68A)=1-FVAR(2)
 Sof(H69)=Sof(C66)=Sof(H66)=Sof(C67)=Sof(H67)=Sof(C68)=Sof(H68)=FVAR(2)
 Sof(O4A)=1-FVAR(3)
 Sof(O4)=FVAR(3)
5.a Secondary CH2 refined with riding coordinates:
 C2(H2A,H2B), C6(H6A,H6B), C10(H10A,H10B), C14(H14A,H14B)
5.b Aromatic/amide H refined with riding coordinates:
 C18(H18), C19(H19), C20(H20), C21(H21), C22(H22), C24(H24), C25(H25),
 C26(H26), C27(H27), C28(H28), C30(H30), C31(H31), C32(H32), C33(H33), C34(H34),
  C36(H36), C37(H37), C38(H38), C39(H39), C40(H40), C42(H42), C43(H43),
 C44(H44), C45(H45), C46(H46), C48(H48), C49(H49), C50(H50), C51(H51), C52(H52),
  C54(H54), C55(H55), C56(H56), C57(H57), C58(H58), C60(H60), C61(H61),
 C62(H62), C63(H63), C64(H64), C69(H69), C69(H69A), C70(H70), C72(H72),
 C73(H73), C74(H74), C75(H75), C76(H76), C78(H78), C79(H79), C79(H79A),
 C84(H84), C85(H85), C86(H86), C87(H87), C88(H88), C66(H66), C67(H67), C68(H68),
  C80(H80), C81(H81), C82(H82), C66A(H66A), C67A(H67A), C68A(H68A), C80A(H80A),
 C81A(H81A), C82A(H82A)
5.c Idealised Me refined as rotating group:
 C4(H4A,H4B,H4C), C8(H8A,H8B,H8C), C12(H12A,H12B,H12C), C16(H16A,H16B,H16C)
;
_olex2_submission_special_instructions 'No special instructions were received'
_oxdiff_exptl_absorpt_empirical_details
;
Empirical correction (ABSPACK) includes:
- Absorption correction using spherical harmonics
- Frame scaling
;
_oxdiff_exptl_absorpt_empirical_full_max 1.521
_oxdiff_exptl_absorpt_empirical_full_min 0.723

loop_
_space_group_symop_operation_xyz
'x, y, z'
'-x+1/2, y, -z+1/2'
'-x, -y, -z'
'x-1/2, -y, z-1/2'

loop_
_atom_site_label
_atom_site_type_symbol
_atom_site_fract_x
_atom_site_fract_y
_atom_site_fract_z
_atom_site_U_iso_or_equiv
_atom_site_adp_type
_atom_site_occupancy
_atom_site_site_symmetry_order
_atom_site_calc_flag
_atom_site_refinement_flags_posn
_atom_site_refinement_flags_adp
_atom_site_refinement_flags_occupancy
_atom_site_disorder_assembly
_atom_site_disorder_group
Cu1 Cu 0.80689(2) 0.08012(2) 0.33246(2) 0.04231(7) Uani 1 1 d . . . . .
Cu2 Cu 0.81545(2) 0.24287(2) 0.22835(2) 0.04215(7) Uani 1 1 d . . . . .
S1 S 0.66942(2) 0.06207(4) 0.23338(2) 0.04069(10) Uani 1 1 d . . . . .
S2 S 0.76942(2) 0.25825(4) 0.33196(2) 0.03929(10) Uani 1 1 d . . . . .
P2 P 0.86801(2) 0.26272(4) 0.19118(2) 0.04385(11) Uani 1 1 d . . . . .
P1 P 0.87880(2) 0.06225(5) 0.40301(2) 0.04218(11) Uani 1 1 d . . . . .
O1 O 0.55788(7) -0.2051(3) 0.21654(9) 0.1074(9) Uani 1 1 d . . . . .
O2 O 0.61381(6) -0.12752(15) 0.28586(6) 0.0600(4) Uani 1 1 d . . . . .
O3 O 0.85737(9) 0.45966(19) 0.42043(7) 0.0801(5) Uani 1 1 d . . . . .
N1 N 0.75111(6) -0.04020(14) 0.31127(6) 0.0426(4) Uani 1 1 d . . . . .
N2 N 0.76220(7) -0.14925(16) 0.32950(8) 0.0563(5) Uani 1 1 d . . . . .
N3 N 0.72683(7) -0.21867(16) 0.30292(8) 0.0585(5) Uani 1 1 d . . . . .
N4 N 0.69174(6) -0.15541(14) 0.26631(7) 0.0455(4) Uani 1 1 d . . . . .
N5 N 0.81630(6) 0.36207(14) 0.27873(6) 0.0417(3) Uani 1 1 d . . . . .
N6 N 0.83133(8) 0.47131(16) 0.27539(7) 0.0552(5) Uani 1 1 d . . . . .
N7 N 0.81967(9) 0.53969(16) 0.30234(8) 0.0619(5) Uani 1 1 d . . . . .
N8 N 0.79655(8) 0.47528(14) 0.32417(7) 0.0497(4) Uani 1 1 d . . . . .
C1 C 0.70623(7) -0.04463(16) 0.27165(7) 0.0378(4) Uani 1 1 d . . . . .
C2 C 0.64428(8) -0.2045(2) 0.23106(9) 0.0548(5) Uani 1 1 d . . . . .
H2A H 0.6482 -0.2870 0.2303 0.066 Uiso 1 1 calc R U . . .
H2B H 0.6367 -0.1751 0.1983 0.066 Uiso 1 1 calc R U . . .
C3 C 0.60019(9) -0.1789(2) 0.24284(9) 0.0577(5) Uani 1 1 d . . . . .
C4 C 0.57369(11) -0.0953(3) 0.29910(12) 0.0776(8) Uani 1 1 d . . . . .
H4A H 0.5534 -0.0361 0.2772 0.116 Uiso 1 1 calc R U . . .
H4B H 0.5882 -0.0675 0.3326 0.116 Uiso 1 1 calc R U . . .
H4C H 0.5527 -0.1608 0.2964 0.116 Uiso 1 1 calc R U . . .
C5 C 0.79480(7) 0.36510(16) 0.31011(6) 0.0377(4) Uani 1 1 d . . . . .
C6 C 0.77876(11) 0.5238(2) 0.35847(10) 0.0641(6) Uani 1 1 d . . . . .
H6A H 0.7456 0.4918 0.3513 0.077 Uiso 1 1 calc R U . . .
H6B H 0.7746 0.6059 0.3530 0.077 Uiso 1 1 calc R U . . .
C7 C 0.81355(14) 0.5025(3) 0.41189(11) 0.0841(9) Uani 1 1 d . . . . .
C8 C 0.89376(18) 0.4383(4) 0.47160(13) 0.1238(15) Uani 1 1 d . . . . .
H8A H 0.9267 0.4239 0.4729 0.186 Uiso 1 1 calc R U . . .
H8B H 0.8831 0.3727 0.4841 0.186 Uiso 1 1 calc R U . . .
H8C H 0.8954 0.5041 0.4915 0.186 Uiso 1 1 calc R U . . .
C17 C 0.87229(8) 0.0679(2) 0.46109(8) 0.0535(5) Uani 1 1 d . . . . .
C18 C 0.83634(11) 0.1411(3) 0.46326(10) 0.0769(8) Uani 1 1 d . . . . .
H18 H 0.8160 0.1837 0.4355 0.092 Uiso 1 1 calc R U . . .
C19 C 0.83000(14) 0.1520(4) 0.50611(12) 0.0986(11) Uani 1 1 d . . . . .
H19 H 0.8060 0.2031 0.5072 0.118 Uiso 1 1 calc R U . . .
C20 C 0.85860(14) 0.0885(4) 0.54672(12) 0.1024(12) Uani 1 1 d . . . . .
H20 H 0.8542 0.0963 0.5755 0.123 Uiso 1 1 calc R U . . .
C21 C 0.89371(14) 0.0135(4) 0.54521(11) 0.0998(12) Uani 1 1 d . . . . .
H21 H 0.9127 -0.0310 0.5729 0.120 Uiso 1 1 calc R U . . .
C22 C 0.90134(11) 0.0027(3) 0.50254(9) 0.0774(8) Uani 1 1 d . . . . .
H22 H 0.9257 -0.0478 0.5019 0.093 Uiso 1 1 calc R U . . .
C23 C 0.91264(8) -0.07202(19) 0.40657(7) 0.0482(5) Uani 1 1 d . . . . .
C24 C 0.88811(9) -0.1740(2) 0.40591(10) 0.0652(6) Uani 1 1 d . . . . .
H24 H 0.8565 -0.1726 0.4064 0.078 Uiso 1 1 calc R U . . .
C25 C 0.91018(11) -0.2782(2) 0.40448(11) 0.0739(8) Uani 1 1 d . . . . .
H25 H 0.8933 -0.3461 0.4040 0.089 Uiso 1 1 calc R U . . .
C26 C 0.95652(12) -0.2817(3) 0.40385(12) 0.0782(8) Uani 1 1 d . . . . .
H26 H 0.9715 -0.3518 0.4034 0.094 Uiso 1 1 calc R U . . .
C27 C 0.98099(12) -0.1822(3) 0.40380(12) 0.0807(8) Uani 1 1 d . . . . .
H27 H 1.0124 -0.1847 0.4028 0.097 Uiso 1 1 calc R U . . .
C28 C 0.95940(10) -0.0776(2) 0.40517(10) 0.0635(6) Uani 1 1 d . . . . .
H28 H 0.9765 -0.0103 0.4051 0.076 Uiso 1 1 calc R U . . .
C29 C 0.92651(8) 0.17241(18) 0.41215(7) 0.0473(5) Uani 1 1 d . . . . .
C30 C 0.97055(10) 0.1852(3) 0.45603(9) 0.0714(7) Uani 1 1 d . . . . .
H30 H 0.9761 0.1376 0.4828 0.086 Uiso 1 1 calc R U . . .
C31 C 1.00587(12) 0.2678(3) 0.46010(12) 0.0919(11) Uani 1 1 d . . . . .
H31 H 1.0355 0.2742 0.4893 0.110 Uiso 1 1 calc R U . . .
C32 C 0.99771(12) 0.3410(3) 0.42129(13) 0.0936(11) Uani 1 1 d . . . . .
H32 H 1.0217 0.3968 0.4244 0.112 Uiso 1 1 calc R U . . .
C33 C 0.95412(12) 0.3313(3) 0.37811(12) 0.0863(10) Uani 1 1 d . . . . .
H33 H 0.9481 0.3809 0.3518 0.104 Uiso 1 1 calc R U . . .
C34 C 0.91896(9) 0.2467(2) 0.37399(9) 0.0620(6) Uani 1 1 d . . . . .
H34 H 0.8895 0.2402 0.3446 0.074 Uiso 1 1 calc R U . . .
C35 C 0.93634(8) 0.2396(2) 0.23029(9) 0.0526(5) Uani 1 1 d . . . . .
C36 C 0.95005(10) 0.1791(3) 0.27294(11) 0.0823(9) Uani 1 1 d . . . . .
H36 H 0.9250 0.1537 0.2820 0.099 Uiso 1 1 calc R U . . .
C37 C 1.00071(12) 0.1544(4) 0.30329(13) 0.1035(12) Uani 1 1 d . . . . .
H37 H 1.0090 0.1126 0.3322 0.124 Uiso 1 1 calc R U . . .
C38 C 1.03791(11) 0.1899(3) 0.29149(14) 0.0887(10) Uani 1 1 d . . . . .
H38 H 1.0718 0.1736 0.3121 0.106 Uiso 1 1 calc R U . . .
C39 C 1.02514(11) 0.2498(3) 0.24906(15) 0.0870(10) Uani 1 1 d . . . . .
H39 H 1.0506 0.2740 0.2404 0.104 Uiso 1 1 calc R U . . .
C40 C 0.97483(10) 0.2761(3) 0.21818(12) 0.0729(7) Uani 1 1 d . . . . .
H40 H 0.9669 0.3181 0.1894 0.087 Uiso 1 1 calc R U . . .
C41 C 0.85479(8) 0.16299(18) 0.13967(8) 0.0480(5) Uani 1 1 d . . . . .
C42 C 0.81669(9) 0.0836(2) 0.12897(9) 0.0577(5) Uani 1 1 d . . . . .
H42 H 0.7971 0.0843 0.1465 0.069 Uiso 1 1 calc R U . . .
C43 C 0.80722(12) 0.0020(3) 0.09196(10) 0.0756(8) Uani 1 1 d . . . . .
H43 H 0.7814 -0.0516 0.0849 0.091 Uiso 1 1 calc R U . . .
C44 C 0.83597(12) 0.0008(3) 0.06598(10) 0.0792(8) Uani 1 1 d . . . . .
H44 H 0.8299 -0.0541 0.0415 0.095 Uiso 1 1 calc R U . . .
C45 C 0.87325(13) 0.0794(3) 0.07574(11) 0.0801(8) Uani 1 1 d . . . . .
H45 H 0.8925 0.0785 0.0578 0.096 Uiso 1 1 calc R U . . .
C46 C 0.88293(11) 0.1611(3) 0.11229(10) 0.0683(7) Uani 1 1 d . . . . .
H46 H 0.9085 0.2150 0.1185 0.082 Uiso 1 1 calc R U . . .
C47 C 0.86479(10) 0.4026(2) 0.16268(9) 0.0563(5) Uani 1 1 d . . . . .
C48 C 0.83180(13) 0.4230(3) 0.11444(12) 0.0814(8) Uani 1 1 d . . . . .
H48 H 0.8134 0.3629 0.0942 0.098 Uiso 1 1 calc R U . . .
C49 C 0.82585(18) 0.5353(4) 0.09564(17) 0.1102(14) Uani 1 1 d . . . . .
H49 H 0.8029 0.5498 0.0630 0.132 Uiso 1 1 calc R U . . .
C50 C 0.8534(2) 0.6227(3) 0.1248(2) 0.1186(16) Uani 1 1 d . . . . .
H50 H 0.8497 0.6966 0.1122 0.142 Uiso 1 1 calc R U . . .
C51 C 0.8866(2) 0.6014(3) 0.1731(2) 0.1149(14) Uani 1 1 d . U . . .
H51 H 0.9057 0.6613 0.1929 0.138 Uiso 1 1 calc R U . . .
C52 C 0.89207(14) 0.4929(2) 0.19242(13) 0.0831(9) Uani 1 1 d . U . . .
H52 H 0.9141 0.4799 0.2255 0.100 Uiso 1 1 calc R U . . .
O4 O 0.7979(3) 0.5038(10) 0.4449(2) 0.136(3) Uani 0.668(13) 1 d . U P A 1
O4A O 0.8086(7) 0.5715(19) 0.4407(5) 0.136(3) Uani 0.332(13) 1 d . U P A 2
Cu3 Cu 0.32349(2) 0.27019(2) 0.31751(2) 0.04421(8) Uani 1 1 d . . . . .
Cu4 Cu 0.29231(2) 0.43831(2) 0.20136(2) 0.04545(8) Uani 1 1 d . . . . .
S3 S 0.17602(2) 0.25987(4) 0.26137(2) 0.04067(10) Uani 1 1 d . . . . .
S4 S 0.29758(2) 0.44969(4) 0.33230(2) 0.04321(11) Uani 1 1 d . . . . .
P4 P 0.40312(2) 0.23375(5) 0.37620(2) 0.04525(12) Uani 1 1 d . . . . .
P3 P 0.30971(2) 0.47223(5) 0.13580(2) 0.04654(12) Uani 1 1 d . . . . .
O5 O 0.09416(7) -0.10820(19) 0.27815(8) 0.0829(6) Uani 1 1 d . . . . .
O6 O 0.15275(9) -0.0179(2) 0.34237(8) 0.0969(7) Uani 1 1 d . . . . .
O7 O 0.40228(9) 0.6313(2) 0.40417(7) 0.0870(6) Uani 1 1 d . . . . .
O8 O 0.38155(12) 0.7766(3) 0.44003(12) 0.1376(12) Uani 1 1 d . . . . .
N9 N 0.26940(6) 0.15351(14) 0.31343(7) 0.0457(4) Uani 1 1 d . . . . .
N10 N 0.28526(7) 0.04369(16) 0.32752(8) 0.0569(5) Uani 1 1 d . . . . .
N11 N 0.24726(8) -0.02492(16) 0.31226(8) 0.0609(5) Uani 1 1 d . . . . .
N12 N 0.20530(7) 0.03978(14) 0.28779(7) 0.0471(4) Uani 1 1 d . . . . .
N13 N 0.31590(7) 0.55319(14) 0.25814(7) 0.0473(4) Uani 1 1 d . . . . .
N14 N 0.32850(9) 0.66094(16) 0.24961(8) 0.0617(5) Uani 1 1 d . . . . .
N15 N 0.33155(9) 0.72878(16) 0.28436(8) 0.0664(6) Uani 1 1 d . . . . .
N16 N 0.32114(8) 0.66566(15) 0.31671(7) 0.0532(4) Uani 1 1 d . . . . .
C9 C 0.21881(7) 0.15064(15) 0.28863(7) 0.0382(4) Uani 1 1 d . . . . .
C10 C 0.15559(9) -0.01235(19) 0.26394(9) 0.0534(5) Uani 1 1 d . . . . .
H10A H 0.1576 -0.0803 0.2462 0.064 Uiso 1 1 calc R U . . .
H10B H 0.1323 0.0409 0.2399 0.064 Uiso 1 1 calc R U . . .
C11 C 0.13509(9) -0.0449(2) 0.30033(9) 0.0563(5) Uani 1 1 d . . . . .
C12 C 0.07031(13) -0.1494(4) 0.30848(16) 0.1198(16) Uani 1 1 d . . . . .
H12A H 0.0414 -0.1958 0.2887 0.180 Uiso 1 1 calc R U . . .
H12B H 0.0594 -0.0854 0.3216 0.180 Uiso 1 1 calc R U . . .
H12C H 0.0942 -0.1944 0.3353 0.180 Uiso 1 1 calc R U . . .
C13 C 0.31144(7) 0.55662(16) 0.30046(7) 0.0419(4) Uani 1 1 d . . . . .
C14 C 0.32162(12) 0.7178(2) 0.36096(11) 0.0678(7) Uani 1 1 d . . . . .
H14A H 0.2957 0.6814 0.3682 0.081 Uiso 1 1 calc R U . . .
H14B H 0.3126 0.7981 0.3542 0.081 Uiso 1 1 calc R U . . .
C15 C 0.37219(12) 0.7095(3) 0.40644(11) 0.0756(8) Uani 1 1 d . . . . .
C16 C 0.45078(18) 0.6123(5) 0.44791(15) 0.1407(19) Uani 1 1 d . . . . .
H16A H 0.4702 0.5554 0.4404 0.211 Uiso 1 1 calc R U . . .
H16B H 0.4442 0.5863 0.4750 0.211 Uiso 1 1 calc R U . . .
H16C H 0.4696 0.6828 0.4569 0.211 Uiso 1 1 calc R U . . .
C53 C 0.41120(9) 0.2237(2) 0.44027(8) 0.0564(5) Uani 1 1 d . . . . .
C54 C 0.38567(13) 0.3020(3) 0.45518(11) 0.0861(9) Uani 1 1 d . . . . .
H54 H 0.3657 0.3576 0.4331 0.103 Uiso 1 1 calc R U . . .
C55 C 0.38929(16) 0.2994(4) 0.50338(13) 0.1074(13) Uani 1 1 d . . . . .
H55 H 0.3719 0.3531 0.5131 0.129 Uiso 1 1 calc R U . . .
C56 C 0.41833(16) 0.2178(4) 0.53592(12) 0.0990(11) Uani 1 1 d . . . . .
H56 H 0.4202 0.2151 0.5677 0.119 Uiso 1 1 calc R U . . .
C57 C 0.44452(16) 0.1407(4) 0.52211(11) 0.0992(11) Uani 1 1 d . . . . .
H57 H 0.4649 0.0862 0.5447 0.119 Uiso 1 1 calc R U . . .
C58 C 0.44103(13) 0.1428(3) 0.47426(10) 0.0829(9) Uani 1 1 d . . . . .
H58 H 0.4589 0.0893 0.4650 0.100 Uiso 1 1 calc R U . . .
C59 C 0.43283(8) 0.1031(2) 0.36729(8) 0.0488(5) Uani 1 1 d . . . . .
C60 C 0.41435(10) -0.0036(2) 0.37100(11) 0.0678(7) Uani 1 1 d . . . . .
H60 H 0.3885 -0.0096 0.3812 0.081 Uiso 1 1 calc R U . . .
C61 C 0.43388(10) -0.1021(2) 0.35973(11) 0.0705(7) Uani 1 1 d . . . . .
H61 H 0.4210 -0.1732 0.3626 0.085 Uiso 1 1 calc R U . . .
C62 C 0.47098(11) -0.0966(3) 0.34481(12) 0.0769(8) Uani 1 1 d . . . . .
H62 H 0.4845 -0.1632 0.3383 0.092 Uiso 1 1 calc R U . . .
C63 C 0.48847(15) 0.0072(3) 0.33944(18) 0.1138(14) Uani 1 1 d . . . . .
H63 H 0.5131 0.0121 0.3276 0.137 Uiso 1 1 calc R U . . .
C64 C 0.47021(13) 0.1059(3) 0.35130(14) 0.0884(10) Uani 1 1 d . . . . .
H64 H 0.4837 0.1762 0.3484 0.106 Uiso 1 1 calc R U . . .
C65 C 0.45003(9) 0.3423(2) 0.37992(9) 0.0605(6) Uani 1 1 d . . . . .
C69 C 0.47179(15) 0.5048(3) 0.34340(13) 0.0909(10) Uani 1 1 d . . . . .
H69 H 0.4619 0.5630 0.3199 0.109 Uiso 0.844(4) 1 calc R U P B 1
H69A H 0.4729 0.5291 0.3143 0.109 Uiso 0.156(4) 1 calc R U P B 2
C70 C 0.43670(11) 0.4241(2) 0.34326(10) 0.0635(6) Uani 1 1 d . . . . .
H70 H 0.4038 0.4254 0.3181 0.076 Uiso 1 1 calc R U . . .
C71 C 0.37421(9) 0.51444(19) 0.14725(9) 0.0529(5) Uani 1 1 d . . . . .
C72 C 0.41268(10) 0.4985(3) 0.19333(12) 0.0804(8) Uani 1 1 d . . . . .
H72 H 0.4056 0.4666 0.2181 0.096 Uiso 1 1 calc R U . . .
C73 C 0.46261(12) 0.5296(4) 0.20383(15) 0.1013(12) Uani 1 1 d . . . . .
H73 H 0.4885 0.5186 0.2355 0.122 Uiso 1 1 calc R U . . .
C74 C 0.47335(11) 0.5760(3) 0.16774(15) 0.0850(9) Uani 1 1 d . . . . .
H74 H 0.5066 0.5953 0.1745 0.102 Uiso 1 1 calc R U . . .
C75 C 0.43508(12) 0.5944(3) 0.12153(13) 0.0801(8) Uani 1 1 d . . . . .
H75 H 0.4423 0.6273 0.0970 0.096 Uiso 1 1 calc R U . . .
C76 C 0.38573(11) 0.5643(3) 0.11109(11) 0.0690(7) Uani 1 1 d . . . . .
H76 H 0.3599 0.5775 0.0796 0.083 Uiso 1 1 calc R U . . .
C77 C 0.29601(10) 0.3486(2) 0.09443(10) 0.0644(6) Uani 1 1 d . . . . .
C78 C 0.26211(15) 0.2690(3) 0.09594(12) 0.0864(9) Uani 1 1 d . . . . .
H78 H 0.2469 0.2808 0.1172 0.104 Uiso 1 1 calc R U . . .
C79 C 0.25009(18) 0.1721(3) 0.06681(14) 0.1086(13) Uani 1 1 d D . . . .
H79 H 0.2305 0.1135 0.0707 0.130 Uiso 0.545(7) 1 calc R U P C 1
H79A H 0.2213 0.1302 0.0624 0.130 Uiso 0.455(7) 1 calc R U P C 2
C83 C 0.27299(9) 0.5890(2) 0.09537(8) 0.0529(5) Uani 1 1 d . . . . .
C84 C 0.23226(12) 0.5720(3) 0.05001(11) 0.0833(9) Uani 1 1 d . . . . .
H84 H 0.2228 0.4981 0.0378 0.100 Uiso 1 1 calc R U . . .
C85 C 0.20517(15) 0.6668(4) 0.02237(12) 0.1083(13) Uani 1 1 d . . . . .
H85 H 0.1774 0.6556 -0.0080 0.130 Uiso 1 1 calc R U . . .
C86 C 0.21930(15) 0.7756(4) 0.03973(14) 0.0950(11) Uani 1 1 d . . . . .
H86 H 0.2017 0.8380 0.0207 0.114 Uiso 1 1 calc R U . . .
C87 C 0.25845(12) 0.7929(3) 0.08405(13) 0.0789(8) Uani 1 1 d . . . . .
H87 H 0.2675 0.8672 0.0958 0.095 Uiso 1 1 calc R U . . .
C88 C 0.28544(10) 0.7008(2) 0.11236(10) 0.0639(6) Uani 1 1 d . . . . .
H88 H 0.3123 0.7139 0.1432 0.077 Uiso 1 1 calc R U . . .
C66 C 0.50159(12) 0.3360(3) 0.41657(12) 0.0712(9) Uani 0.844(4) 1 d . . P B 1
H66 H 0.5116 0.2793 0.4408 0.085 Uiso 0.844(4) 1 calc R U P B 1
C67 C 0.53648(14) 0.4154(4) 0.41562(17) 0.0924(13) Uani 0.844(4) 1 d . . P B 1
H67 H 0.5699 0.4127 0.4399 0.111 Uiso 0.844(4) 1 calc R U P B 1
C68 C 0.52269(19) 0.4974(5) 0.37965(18) 0.0986(15) Uani 0.844(4) 1 d . . P B 1
H68 H 0.5469 0.5485 0.3790 0.118 Uiso 0.844(4) 1 calc R U P B 1
C80 C 0.2701(5) 0.1662(9) 0.0288(4) 0.096(2) Uani 0.545(7) 1 d . U P C 1
H80 H 0.2659 0.0991 0.0107 0.115 Uiso 0.545(7) 1 calc R U P C 1
C81 C 0.2942(4) 0.2556(9) 0.0199(4) 0.114(2) Uani 0.545(7) 1 d . U P C 1
H81 H 0.3025 0.2539 -0.0068 0.137 Uiso 0.545(7) 1 calc R U P C 1
C82 C 0.3064(4) 0.3488(8) 0.0506(3) 0.098(2) Uani 0.545(7) 1 d . U P C 1
H82 H 0.3214 0.4127 0.0437 0.118 Uiso 0.545(7) 1 calc R U P C 1
C66A C 0.4795(6) 0.3960(18) 0.4248(7) 0.0712(9) Uani 0.156(4) 1 d . . P B 2
H66A H 0.4773 0.3743 0.4537 0.085 Uiso 0.156(4) 1 calc R U P B 2
C67A C 0.5122(8) 0.483(2) 0.4253(9) 0.0924(13) Uani 0.156(4) 1 d . . P B 2
H67A H 0.5414 0.4988 0.4541 0.111 Uiso 0.156(4) 1 calc R U P B 2
C68A C 0.5019(10) 0.543(3) 0.3850(11) 0.0986(15) Uani 0.156(4) 1 d . . P B 2
H68A H 0.5171 0.6143 0.3873 0.118 Uiso 0.156(4) 1 calc R U P B 2
C80A C 0.2776(6) 0.1381(12) 0.0455(5) 0.096(2) Uani 0.455(7) 1 d D U P C 2
H80A H 0.2725 0.0664 0.0306 0.115 Uiso 0.455(7) 1 calc R U P C 2
C81A C 0.3138(5) 0.2090(11) 0.0455(5) 0.114(2) Uani 0.455(7) 1 d . U P C 2
H81A H 0.3297 0.1927 0.0252 0.137 Uiso 0.455(7) 1 calc R U P C 2
C82A C 0.3283(5) 0.3080(9) 0.0757(4) 0.098(2) Uani 0.455(7) 1 d . U P C 2
H82A H 0.3589 0.3447 0.0827 0.118 Uiso 0.455(7) 1 calc R U P C 2

loop_
_atom_site_aniso_label
_atom_site_aniso_U_11
_atom_site_aniso_U_22
_atom_site_aniso_U_33
_atom_site_aniso_U_23
_atom_site_aniso_U_13
_atom_site_aniso_U_12
Cu1 0.03601(14) 0.04406(16) 0.04132(15) 0.00296(12) 0.01153(11) -0.00140(11)
Cu2 0.04195(15) 0.04542(16) 0.04233(15) -0.00375(12) 0.02129(12) -0.00289(12)
S1 0.0368(2) 0.0416(2) 0.0416(2) 0.00124(18) 0.01500(18) 0.00298(18)
S2 0.0406(2) 0.0386(2) 0.0391(2) 0.00338(17) 0.01763(18) -0.00064(18)
P2 0.0455(3) 0.0460(3) 0.0473(3) -0.0060(2) 0.0269(2) -0.0054(2)
P1 0.0359(2) 0.0492(3) 0.0367(2) 0.0044(2) 0.01120(19) 0.0020(2)
O1 0.0510(11) 0.171(3) 0.0928(15) -0.0485(16) 0.0247(11) -0.0297(13)
O2 0.0524(8) 0.0643(10) 0.0709(10) -0.0140(8) 0.0337(8) -0.0090(7)
O3 0.0943(15) 0.0851(14) 0.0570(10) -0.0078(9) 0.0291(10) -0.0087(11)
N1 0.0352(8) 0.0401(8) 0.0504(9) 0.0067(7) 0.0166(7) 0.0004(6)
N2 0.0469(10) 0.0452(10) 0.0702(12) 0.0144(9) 0.0191(9) 0.0041(8)
N3 0.0515(11) 0.0400(9) 0.0800(14) 0.0092(9) 0.0247(10) 0.0048(8)
N4 0.0413(8) 0.0366(8) 0.0588(10) -0.0030(7) 0.0218(8) -0.0007(7)
N5 0.0479(9) 0.0399(8) 0.0390(8) -0.0033(6) 0.0204(7) -0.0087(7)
N6 0.0726(12) 0.0479(10) 0.0524(10) -0.0026(8) 0.0338(10) -0.0137(9)
N7 0.0922(15) 0.0413(10) 0.0646(12) -0.0040(9) 0.0455(11) -0.0146(10)
N8 0.0705(12) 0.0365(9) 0.0502(10) -0.0017(7) 0.0337(9) -0.0030(8)
C1 0.0343(9) 0.0385(9) 0.0442(9) -0.0014(7) 0.0205(8) -0.0006(7)
C2 0.0509(12) 0.0479(12) 0.0669(14) -0.0171(10) 0.0266(11) -0.0109(9)
C3 0.0473(12) 0.0604(14) 0.0628(14) -0.0061(11) 0.0215(10) -0.0109(10)
C4 0.0721(17) 0.0797(19) 0.100(2) -0.0123(16) 0.0549(16) -0.0015(14)
C5 0.0400(9) 0.0367(9) 0.0338(8) -0.0016(7) 0.0134(7) -0.0012(7)
C6 0.0924(19) 0.0449(12) 0.0706(15) -0.0074(11) 0.0501(14) 0.0039(12)
C7 0.108(3) 0.090(2) 0.0662(17) -0.0197(15) 0.0495(17) -0.0013(19)
C8 0.141(4) 0.126(3) 0.070(2) -0.006(2) 0.013(2) -0.003(3)
C17 0.0456(11) 0.0703(14) 0.0433(11) 0.0026(10) 0.0180(9) -0.0032(10)
C18 0.0798(18) 0.102(2) 0.0560(14) 0.0091(14) 0.0359(13) 0.0212(16)
C19 0.102(2) 0.137(3) 0.076(2) 0.002(2) 0.0569(19) 0.019(2)
C20 0.093(2) 0.169(4) 0.0609(17) -0.002(2) 0.0473(17) -0.008(2)
C21 0.091(2) 0.154(4) 0.0506(15) 0.0263(19) 0.0278(15) 0.002(2)
C22 0.0673(16) 0.113(2) 0.0497(13) 0.0221(14) 0.0227(12) 0.0110(16)
C23 0.0414(10) 0.0530(12) 0.0413(10) 0.0034(9) 0.0095(8) 0.0036(9)
C24 0.0470(12) 0.0602(14) 0.0754(16) 0.0112(12) 0.0142(11) 0.0005(11)
C25 0.0723(17) 0.0518(14) 0.0807(18) 0.0059(13) 0.0171(14) -0.0012(12)
C26 0.0793(19) 0.0658(17) 0.0828(19) -0.0016(14) 0.0289(16) 0.0160(15)
C27 0.0726(17) 0.0779(19) 0.103(2) -0.0001(16) 0.0481(17) 0.0170(15)
C28 0.0588(14) 0.0617(14) 0.0756(16) 0.0000(12) 0.0344(12) 0.0053(11)
C29 0.0431(10) 0.0499(11) 0.0422(10) 0.0013(8) 0.0123(8) -0.0004(9)
C30 0.0598(14) 0.0785(17) 0.0514(13) 0.0097(12) 0.0011(11) -0.0137(13)
C31 0.0686(18) 0.096(2) 0.0740(19) 0.0028(16) -0.0039(15) -0.0304(16)
C32 0.0778(19) 0.092(2) 0.088(2) 0.0055(18) 0.0145(16) -0.0405(18)
C33 0.0805(19) 0.087(2) 0.0738(18) 0.0193(15) 0.0169(15) -0.0271(16)
C34 0.0529(13) 0.0679(15) 0.0506(12) 0.0078(11) 0.0085(10) -0.0129(11)
C35 0.0477(11) 0.0553(12) 0.0614(13) -0.0159(10) 0.0296(10) -0.0098(9)
C36 0.0477(13) 0.126(3) 0.0686(16) 0.0154(17) 0.0207(12) -0.0087(15)
C37 0.0597(17) 0.146(4) 0.087(2) 0.026(2) 0.0147(16) -0.0025(19)
C38 0.0487(15) 0.103(2) 0.101(2) -0.013(2) 0.0204(15) 0.0004(15)
C39 0.0510(15) 0.105(2) 0.114(3) -0.019(2) 0.0446(17) -0.0117(15)
C40 0.0543(14) 0.090(2) 0.0843(19) -0.0051(15) 0.0398(14) -0.0079(13)
C41 0.0521(11) 0.0472(11) 0.0459(10) -0.0026(9) 0.0223(9) 0.0013(9)
C42 0.0630(14) 0.0587(13) 0.0536(12) -0.0096(10) 0.0275(11) -0.0050(11)
C43 0.0819(18) 0.0706(17) 0.0665(16) -0.0214(13) 0.0249(14) -0.0138(14)
C44 0.092(2) 0.0794(19) 0.0553(14) -0.0235(14) 0.0221(14) 0.0089(17)
C45 0.094(2) 0.095(2) 0.0646(16) -0.0159(15) 0.0472(16) 0.0084(18)
C46 0.0780(17) 0.0755(17) 0.0678(15) -0.0129(13) 0.0470(14) -0.0056(14)
C47 0.0697(14) 0.0486(12) 0.0719(15) -0.0006(11) 0.0506(13) 0.0021(10)
C48 0.097(2) 0.0693(17) 0.088(2) 0.0196(15) 0.0494(18) 0.0089(16)
C49 0.137(3) 0.099(3) 0.123(3) 0.053(3) 0.083(3) 0.035(3)
C50 0.179(4) 0.0500(19) 0.186(5) 0.025(2) 0.134(4) 0.025(2)
C51 0.177(4) 0.0539(18) 0.160(4) -0.011(2) 0.116(3) -0.007(2)
C52 0.117(2) 0.0536(15) 0.103(2) -0.0158(15) 0.070(2) -0.0108(15)
O4 0.157(4) 0.205(8) 0.078(2) -0.003(4) 0.081(2) 0.023(5)
O4A 0.157(4) 0.205(8) 0.078(2) -0.003(4) 0.081(2) 0.023(5)
Cu3 0.04318(16) 0.04112(15) 0.04900(16) 0.00269(12) 0.02057(13) -0.00215(12)
Cu4 0.05198(17) 0.04018(15) 0.04949(16) 0.00067(12) 0.02694(14) -0.00286(12)
S3 0.0424(2) 0.0350(2) 0.0474(2) -0.00044(18) 0.0220(2) 0.00173(18)
S4 0.0487(3) 0.0369(2) 0.0487(3) 0.00165(19) 0.0254(2) -0.00148(19)
P4 0.0413(3) 0.0521(3) 0.0413(3) 0.0013(2) 0.0169(2) -0.0049(2)
P3 0.0510(3) 0.0457(3) 0.0507(3) 0.0000(2) 0.0294(2) -0.0042(2)
O5 0.0620(11) 0.0911(14) 0.0848(13) 0.0148(11) 0.0216(10) -0.0305(10)
O6 0.0854(14) 0.144(2) 0.0652(12) -0.0067(13) 0.0364(11) -0.0404(14)
O7 0.0906(14) 0.0873(14) 0.0675(12) -0.0240(11) 0.0196(11) -0.0047(12)
O8 0.139(2) 0.171(3) 0.130(2) -0.096(2) 0.083(2) -0.047(2)
N9 0.0440(9) 0.0400(9) 0.0577(10) 0.0085(7) 0.0264(8) 0.0015(7)
N10 0.0523(10) 0.0419(10) 0.0807(13) 0.0174(9) 0.0327(10) 0.0080(8)
N11 0.0601(12) 0.0386(9) 0.0867(14) 0.0140(9) 0.0344(11) 0.0055(8)
N12 0.0502(9) 0.0339(8) 0.0604(10) 0.0038(7) 0.0269(8) -0.0016(7)
N13 0.0562(10) 0.0375(9) 0.0498(9) 0.0010(7) 0.0243(8) -0.0086(7)
N14 0.0842(14) 0.0433(10) 0.0624(12) 0.0010(9) 0.0363(11) -0.0167(9)
N15 0.0948(16) 0.0397(10) 0.0726(13) -0.0013(9) 0.0437(12) -0.0164(10)
N16 0.0694(12) 0.0360(9) 0.0616(11) -0.0045(8) 0.0352(9) -0.0074(8)
C9 0.0438(10) 0.0341(9) 0.0432(9) 0.0005(7) 0.0250(8) -0.0012(7)
C10 0.0602(13) 0.0397(11) 0.0593(13) -0.0046(9) 0.0247(11) -0.0118(9)
C11 0.0474(12) 0.0530(13) 0.0637(14) 0.0111(11) 0.0194(11) -0.0036(10)
C12 0.0682(19) 0.155(4) 0.131(3) 0.051(3) 0.038(2) -0.032(2)
C13 0.0425(10) 0.0348(9) 0.0482(10) -0.0014(8) 0.0195(8) -0.0021(7)
C14 0.0914(19) 0.0460(13) 0.0835(18) -0.0164(12) 0.0541(16) -0.0073(12)
C15 0.090(2) 0.0805(19) 0.0729(17) -0.0272(15) 0.0508(16) -0.0287(16)
C16 0.116(3) 0.184(5) 0.085(3) -0.029(3) 0.009(2) -0.009(3)
C53 0.0545(13) 0.0685(15) 0.0470(11) -0.0027(10) 0.0227(10) -0.0073(11)
C54 0.092(2) 0.111(2) 0.0562(15) 0.0026(16) 0.0326(15) 0.0201(19)
C55 0.115(3) 0.150(4) 0.0664(19) -0.014(2) 0.048(2) 0.018(3)
C56 0.118(3) 0.133(3) 0.0521(16) -0.0040(19) 0.0425(18) -0.021(2)
C57 0.131(3) 0.109(3) 0.0518(15) 0.0144(16) 0.0335(18) 0.002(2)
C58 0.102(2) 0.092(2) 0.0518(14) 0.0106(14) 0.0308(15) 0.0127(18)
C59 0.0372(10) 0.0624(13) 0.0441(10) 0.0053(9) 0.0150(8) 0.0002(9)
C60 0.0544(13) 0.0655(15) 0.0916(19) -0.0035(14) 0.0393(13) -0.0069(12)
C61 0.0639(15) 0.0618(15) 0.0846(18) -0.0030(13) 0.0311(14) -0.0030(12)
C62 0.0727(17) 0.0743(18) 0.089(2) 0.0003(15) 0.0398(15) 0.0162(14)
C63 0.115(3) 0.089(2) 0.194(4) -0.006(3) 0.121(3) 0.006(2)
C64 0.096(2) 0.0696(18) 0.137(3) 0.0054(18) 0.085(2) -0.0013(16)
C65 0.0596(13) 0.0674(15) 0.0546(13) -0.0110(11) 0.0248(11) -0.0188(11)
C69 0.116(3) 0.084(2) 0.094(2) -0.0134(17) 0.066(2) -0.042(2)
C70 0.0703(15) 0.0605(14) 0.0672(15) -0.0054(12) 0.0369(13) -0.0155(12)
C71 0.0529(12) 0.0478(12) 0.0665(14) -0.0004(10) 0.0339(11) -0.0031(9)
C72 0.0565(15) 0.096(2) 0.087(2) 0.0306(17) 0.0293(14) 0.0017(14)
C73 0.0539(16) 0.120(3) 0.115(3) 0.028(2) 0.0221(17) -0.0005(17)
C74 0.0574(16) 0.080(2) 0.131(3) -0.0057(19) 0.0528(19) -0.0095(14)
C75 0.081(2) 0.0815(19) 0.102(2) -0.0084(17) 0.0627(19) -0.0192(16)
C76 0.0666(15) 0.0833(18) 0.0710(16) -0.0030(13) 0.0429(13) -0.0141(13)
C77 0.0674(15) 0.0601(14) 0.0731(16) -0.0156(12) 0.0372(13) -0.0085(12)
C78 0.124(3) 0.0733(19) 0.0684(17) -0.0169(14) 0.0474(18) -0.0284(18)
C79 0.144(3) 0.081(2) 0.091(2) -0.0249(19) 0.042(2) -0.036(2)
C83 0.0539(12) 0.0642(14) 0.0479(11) 0.0078(10) 0.0288(10) -0.0009(10)
C84 0.0804(19) 0.095(2) 0.0598(16) -0.0002(15) 0.0164(14) -0.0002(16)
C85 0.098(3) 0.140(4) 0.0598(18) 0.023(2) 0.0083(17) 0.018(2)
C86 0.101(3) 0.104(3) 0.084(2) 0.044(2) 0.044(2) 0.028(2)
C87 0.084(2) 0.0673(17) 0.097(2) 0.0269(16) 0.0499(18) 0.0115(15)
C88 0.0634(14) 0.0610(14) 0.0685(15) 0.0106(12) 0.0296(12) 0.0023(12)
C66 0.0497(16) 0.087(2) 0.0696(18) -0.0136(17) 0.0187(14) -0.0166(15)
C67 0.058(2) 0.120(3) 0.098(3) -0.036(3) 0.0326(19) -0.037(2)
C68 0.097(3) 0.114(4) 0.113(3) -0.045(3) 0.072(3) -0.061(3)
C80 0.111(4) 0.066(5) 0.091(5) -0.019(4) 0.026(4) 0.015(3)
C81 0.123(5) 0.121(5) 0.123(5) -0.048(4) 0.077(4) -0.010(4)
C82 0.118(5) 0.102(4) 0.107(5) -0.040(3) 0.077(4) -0.028(3)
C66A 0.0497(16) 0.087(2) 0.0696(18) -0.0136(17) 0.0187(14) -0.0166(15)
C67A 0.058(2) 0.120(3) 0.098(3) -0.036(3) 0.0326(19) -0.037(2)
C68A 0.097(3) 0.114(4) 0.113(3) -0.045(3) 0.072(3) -0.061(3)
C80A 0.111(4) 0.066(5) 0.091(5) -0.019(4) 0.026(4) 0.015(3)
C81A 0.123(5) 0.121(5) 0.123(5) -0.048(4) 0.077(4) -0.010(4)
C82A 0.118(5) 0.102(4) 0.107(5) -0.040(3) 0.077(4) -0.028(3)

loop_
_atom_type_symbol
_atom_type_description
_atom_type_scat_dispersion_real
_atom_type_scat_dispersion_imag
_atom_type_scat_source
C C 0.0181 0.0091 'International Tables Vol C Tables 4.2.6.8 and 6.1.1.4'
H H 0.0000 0.0000 'International Tables Vol C Tables 4.2.6.8 and 6.1.1.4'
Cu Cu -1.9646 0.5888 'International Tables Vol C Tables 4.2.6.8 and 6.1.1.4'
N N 0.0311 0.0180 'International Tables Vol C Tables 4.2.6.8 and 6.1.1.4'
O O 0.0492 0.0322 'International Tables Vol C Tables 4.2.6.8 and 6.1.1.4'
P P 0.2955 0.4335 'International Tables Vol C Tables 4.2.6.8 and 6.1.1.4'
S S 0.3331 0.5567 'International Tables Vol C Tables 4.2.6.8 and 6.1.1.4'

loop_
_geom_angle_atom_site_label_1
_geom_angle_atom_site_label_2
_geom_angle_atom_site_label_3
_geom_angle
_geom_angle_site_symmetry_1
_geom_angle_site_symmetry_3
_geom_angle_publ_flag
S2 Cu1 S1 112.16(2) . 2_655 ?
P1 Cu1 S1 106.53(2) . 2_655 ?
P1 Cu1 S2 109.29(2) . . ?
N1 Cu1 S1 99.30(5) . 2_655 ?
N1 Cu1 S2 107.58(5) . . ?
N1 Cu1 P1 121.62(5) . . ?
S1 Cu2 S2 110.829(19) 2_655 2_655 ?
P2 Cu2 S1 107.92(2) . 2_655 ?
P2 Cu2 S2 109.03(2) . 2_655 ?
N5 Cu2 S1 108.09(5) . 2_655 ?
N5 Cu2 S2 100.79(5) . 2_655 ?
N5 Cu2 P2 119.95(5) . . ?
Cu2 S1 Cu1 105.44(2) 2_655 2_655 ?
C1 S1 Cu1 107.28(6) . 2_655 ?
C1 S1 Cu2 113.17(7) . 2_655 ?
Cu1 S2 Cu2 105.65(2) . 2_655 ?
C5 S2 Cu1 111.65(7) . . ?
C5 S2 Cu2 104.27(6) . 2_655 ?
C35 P2 Cu2 116.68(8) . . ?
C41 P2 Cu2 114.09(7) . . ?
C41 P2 C35 102.59(10) . . ?
C47 P2 Cu2 114.38(7) . . ?
C47 P2 C35 104.51(11) . . ?
C47 P2 C41 102.94(10) . . ?
C17 P1 Cu1 116.78(7) . . ?
C23 P1 Cu1 113.19(7) . . ?
C23 P1 C17 104.52(11) . . ?
C29 P1 Cu1 114.56(7) . . ?
C29 P1 C17 102.59(10) . . ?
C29 P1 C23 103.69(10) . . ?
C3 O2 C4 116.8(2) . . ?
C7 O3 C8 118.9(3) . . ?
N2 N1 Cu1 119.94(12) . . ?
C1 N1 Cu1 130.52(13) . . ?
C1 N1 N2 106.91(16) . . ?
N3 N2 N1 110.61(17) . . ?
N2 N3 N4 106.43(17) . . ?
N3 N4 C2 121.72(18) . . ?
C1 N4 N3 109.81(16) . . ?
C1 N4 C2 128.19(18) . . ?
N6 N5 Cu2 118.83(12) . . ?
C5 N5 Cu2 132.63(13) . . ?
C5 N5 N6 106.87(16) . . ?
N7 N6 N5 110.70(17) . . ?
N6 N7 N8 106.43(17) . . ?
N7 N8 C6 122.11(18) . . ?
C5 N8 N7 109.79(17) . . ?
C5 N8 C6 128.06(18) . . ?
N1 C1 S1 130.92(15) . . ?
N1 C1 N4 106.23(16) . . ?
N4 C1 S1 122.83(14) . . ?
N4 C2 H2A 108.9 . . ?
N4 C2 H2B 108.9 . . ?
N4 C2 C3 113.28(19) . . ?
H2A C2 H2B 107.7 . . ?
C3 C2 H2A 108.9 . . ?
C3 C2 H2B 108.9 . . ?
O1 C3 O2 123.8(2) . . ?
O1 C3 C2 123.0(2) . . ?
O2 C3 C2 113.19(19) . . ?
O2 C4 H4A 109.5 . . ?
O2 C4 H4B 109.5 . . ?
O2 C4 H4C 109.5 . . ?
H4A C4 H4B 109.5 . . ?
H4A C4 H4C 109.5 . . ?
H4B C4 H4C 109.5 . . ?
N5 C5 S2 131.25(14) . . ?
N5 C5 N8 106.20(16) . . ?
N8 C5 S2 122.54(15) . . ?
N8 C6 H6A 108.8 . . ?
N8 C6 H6B 108.8 . . ?
N8 C6 C7 114.0(2) . . ?
H6A C6 H6B 107.6 . . ?
C7 C6 H6A 108.8 . . ?
C7 C6 H6B 108.8 . . ?
O3 C7 C6 115.5(2) . . ?
O4 C7 O3 121.0(5) . . ?
O4 C7 C6 122.0(4) . . ?
O4A C7 O3 121.3(9) . . ?
O4A C7 C6 114.1(8) . . ?
O3 C8 H8A 109.5 . . ?
O3 C8 H8B 109.5 . . ?
O3 C8 H8C 109.5 . . ?
H8A C8 H8B 109.5 . . ?
H8A C8 H8C 109.5 . . ?
H8B C8 H8C 109.5 . . ?
C18 C17 P1 117.53(18) . . ?
C18 C17 C22 118.7(2) . . ?
C22 C17 P1 123.8(2) . . ?
C17 C18 H18 119.5 . . ?
C17 C18 C19 120.9(3) . . ?
C19 C18 H18 119.5 . . ?
C18 C19 H19 119.8 . . ?
C20 C19 C18 120.3(3) . . ?
C20 C19 H19 119.8 . . ?
C19 C20 H20 120.0 . . ?
C19 C20 C21 120.0(3) . . ?
C21 C20 H20 120.0 . . ?
C20 C21 H21 119.7 . . ?
C20 C21 C22 120.6(3) . . ?
C22 C21 H21 119.7 . . ?
C17 C22 C21 119.5(3) . . ?
C17 C22 H22 120.2 . . ?
C21 C22 H22 120.2 . . ?
C24 C23 P1 118.20(18) . . ?
C24 C23 C28 118.0(2) . . ?
C28 C23 P1 123.54(18) . . ?
C23 C24 H24 119.7 . . ?
C23 C24 C25 120.7(3) . . ?
C25 C24 H24 119.7 . . ?
C24 C25 H25 119.9 . . ?
C26 C25 C24 120.3(3) . . ?
C26 C25 H25 119.9 . . ?
C25 C26 H26 120.0 . . ?
C25 C26 C27 119.9(3) . . ?
C27 C26 H26 120.0 . . ?
C26 C27 H27 119.8 . . ?
C26 C27 C28 120.4(3) . . ?
C28 C27 H27 119.8 . . ?
C23 C28 H28 119.6 . . ?
C27 C28 C23 120.7(3) . . ?
C27 C28 H28 119.6 . . ?
C30 C29 P1 123.31(18) . . ?
C34 C29 P1 118.81(16) . . ?
C34 C29 C30 117.9(2) . . ?
C29 C30 H30 119.7 . . ?
C31 C30 C29 120.6(2) . . ?
C31 C30 H30 119.7 . . ?
C30 C31 H31 119.7 . . ?
C30 C31 C32 120.6(3) . . ?
C32 C31 H31 119.7 . . ?
C31 C32 H32 120.1 . . ?
C33 C32 C31 119.8(3) . . ?
C33 C32 H32 120.1 . . ?
C32 C33 H33 120.3 . . ?
C32 C33 C34 119.3(3) . . ?
C34 C33 H33 120.3 . . ?
C29 C34 C33 121.9(2) . . ?
C29 C34 H34 119.1 . . ?
C33 C34 H34 119.1 . . ?
C36 C35 P2 118.08(18) . . ?
C36 C35 C40 117.5(2) . . ?
C40 C35 P2 124.3(2) . . ?
C35 C36 H36 119.3 . . ?
C35 C36 C37 121.3(3) . . ?
C37 C36 H36 119.3 . . ?
C36 C37 H37 119.5 . . ?
C38 C37 C36 121.0(3) . . ?
C38 C37 H37 119.5 . . ?
C37 C38 H38 120.6 . . ?
C37 C38 C39 118.7(3) . . ?
C39 C38 H38 120.6 . . ?
C38 C39 H39 119.3 . . ?
C38 C39 C40 121.4(3) . . ?
C40 C39 H39 119.3 . . ?
C35 C40 C39 120.0(3) . . ?
C35 C40 H40 120.0 . . ?
C39 C40 H40 120.0 . . ?
C42 C41 P2 118.54(17) . . ?
C42 C41 C46 118.5(2) . . ?
C46 C41 P2 122.94(18) . . ?
C41 C42 H42 119.8 . . ?
C41 C42 C43 120.5(2) . . ?
C43 C42 H42 119.8 . . ?
C42 C43 H43 120.0 . . ?
C44 C43 C42 119.9(3) . . ?
C44 C43 H43 120.0 . . ?
C43 C44 H44 119.9 . . ?
C45 C44 C43 120.2(3) . . ?
C45 C44 H44 119.9 . . ?
C44 C45 H45 119.8 . . ?
C44 C45 C46 120.4(3) . . ?
C46 C45 H45 119.8 . . ?
C41 C46 H46 119.8 . . ?
C45 C46 C41 120.5(3) . . ?
C45 C46 H46 119.8 . . ?
C48 C47 P2 121.3(2) . . ?
C48 C47 C52 119.6(3) . . ?
C52 C47 P2 118.7(2) . . ?
C47 C48 H48 120.2 . . ?
C47 C48 C49 119.6(4) . . ?
C49 C48 H48 120.2 . . ?
C48 C49 H49 119.8 . . ?
C50 C49 C48 120.4(4) . . ?
C50 C49 H49 119.8 . . ?
C49 C50 H50 120.1 . . ?
C49 C50 C51 119.7(3) . . ?
C51 C50 H50 120.1 . . ?
C50 C51 H51 119.6 . . ?
C50 C51 C52 120.8(4) . . ?
C52 C51 H51 119.6 . . ?
C47 C52 H52 120.0 . . ?
C51 C52 C47 120.0(4) . . ?
C51 C52 H52 120.0 . . ?
S4 Cu3 S3 112.14(2) . 2 ?
P4 Cu3 S3 108.50(2) . 2 ?
P4 Cu3 S4 109.19(2) . . ?
N9 Cu3 S3 104.10(5) . 2 ?
N9 Cu3 S4 107.64(5) . . ?
N9 Cu3 P4 115.25(5) . . ?
S3 Cu4 S4 112.71(2) 2 2 ?
P3 Cu4 S3 112.11(2) . 2 ?
P3 Cu4 S4 104.06(2) . 2 ?
N13 Cu4 S3 105.33(5) . 2 ?
N13 Cu4 S4 103.31(5) . 2 ?
N13 Cu4 P3 119.17(5) . . ?
Cu4 S3 Cu3 104.91(2) 2 2 ?
C9 S3 Cu3 101.20(6) . 2 ?
C9 S3 Cu4 111.97(7) . 2 ?
Cu3 S4 Cu4 104.99(2) . 2 ?
C13 S4 Cu3 111.83(7) . . ?
C13 S4 Cu4 106.66(7) . 2 ?
C53 P4 Cu3 116.65(8) . . ?
C59 P4 Cu3 115.76(7) . . ?
C59 P4 C53 104.18(11) . . ?
C59 P4 C65 101.30(11) . . ?
C65 P4 Cu3 113.93(9) . . ?
C65 P4 C53 103.08(11) . . ?
C71 P3 Cu4 118.87(8) . . ?
C71 P3 C77 104.17(11) . . ?
C71 P3 C83 100.60(10) . . ?
C77 P3 Cu4 112.61(9) . . ?
C77 P3 C83 104.17(12) . . ?
C83 P3 Cu4 114.65(7) . . ?
C11 O5 C12 116.6(3) . . ?
C15 O7 C16 118.4(3) . . ?
N10 N9 Cu3 117.12(13) . . ?
C9 N9 Cu3 133.47(13) . . ?
C9 N9 N10 107.08(16) . . ?
N11 N10 N9 110.54(17) . . ?
N10 N11 N12 106.58(16) . . ?
N11 N12 C10 120.84(17) . . ?
C9 N12 N11 109.65(17) . . ?
C9 N12 C10 129.46(18) . . ?
N14 N13 Cu4 118.09(14) . . ?
C13 N13 Cu4 132.74(13) . . ?
C13 N13 N14 107.23(17) . . ?
N15 N14 N13 110.30(18) . . ?
N14 N15 N16 106.75(17) . . ?
N15 N16 C14 120.62(19) . . ?
C13 N16 N15 109.40(18) . . ?
C13 N16 C14 129.98(19) . . ?
N9 C9 S3 130.19(14) . . ?
N9 C9 N12 106.15(16) . . ?
N12 C9 S3 123.66(15) . . ?
N12 C10 H10A 109.2 . . ?
N12 C10 H10B 109.2 . . ?
N12 C10 C11 112.18(19) . . ?
H10A C10 H10B 107.9 . . ?
C11 C10 H10A 109.2 . . ?
C11 C10 H10B 109.2 . . ?
O5 C11 C10 109.6(2) . . ?
O6 C11 O5 124.9(2) . . ?
O6 C11 C10 125.5(2) . . ?
O5 C12 H12A 109.5 . . ?
O5 C12 H12B 109.5 . . ?
O5 C12 H12C 109.5 . . ?
H12A C12 H12B 109.5 . . ?
H12A C12 H12C 109.5 . . ?
H12B C12 H12C 109.5 . . ?
N13 C13 S4 130.53(15) . . ?
N13 C13 N16 106.32(17) . . ?
N16 C13 S4 123.14(16) . . ?
N16 C14 H14A 108.6 . . ?
N16 C14 H14B 108.6 . . ?
N16 C14 C15 114.5(2) . . ?
H14A C14 H14B 107.6 . . ?
C15 C14 H14A 108.6 . . ?
C15 C14 H14B 108.6 . . ?
O7 C15 C14 114.7(2) . . ?
O8 C15 O7 126.1(3) . . ?
O8 C15 C14 119.2(3) . . ?
O7 C16 H16A 109.5 . . ?
O7 C16 H16B 109.5 . . ?
O7 C16 H16C 109.5 . . ?
H16A C16 H16B 109.5 . . ?
H16A C16 H16C 109.5 . . ?
H16B C16 H16C 109.5 . . ?
C54 C53 P4 117.2(2) . . ?
C54 C53 C58 118.2(3) . . ?
C58 C53 P4 124.7(2) . . ?
C53 C54 H54 119.6 . . ?
C53 C54 C55 120.8(3) . . ?
C55 C54 H54 119.6 . . ?
C54 C55 H55 120.0 . . ?
C56 C55 C54 119.9(4) . . ?
C56 C55 H55 120.0 . . ?
C55 C56 H56 119.9 . . ?
C57 C56 C55 120.2(3) . . ?
C57 C56 H56 119.9 . . ?
C56 C57 H57 119.9 . . ?
C56 C57 C58 120.2(3) . . ?
C58 C57 H57 119.9 . . ?
C53 C58 C57 120.8(3) . . ?
C53 C58 H58 119.6 . . ?
C57 C58 H58 119.6 . . ?
C60 C59 P4 120.89(17) . . ?
C64 C59 P4 122.1(2) . . ?
C64 C59 C60 116.6(2) . . ?
C59 C60 H60 119.6 . . ?
C59 C60 C61 120.7(2) . . ?
C61 C60 H60 119.6 . . ?
C60 C61 H61 119.4 . . ?
C62 C61 C60 121.2(3) . . ?
C62 C61 H61 119.4 . . ?
C61 C62 H62 120.5 . . ?
C61 C62 C63 119.0(3) . . ?
C63 C62 H62 120.5 . . ?
C62 C63 H63 119.7 . . ?
C62 C63 C64 120.7(3) . . ?
C64 C63 H63 119.7 . . ?
C59 C64 C63 121.7(3) . . ?
C59 C64 H64 119.1 . . ?
C63 C64 H64 119.1 . . ?
C70 C65 P4 118.99(19) . . ?
C70 C65 C66 119.2(3) . . ?
C70 C65 C66A 107.5(9) . . ?
C66 C65 P4 121.4(2) . . ?
C66A C65 P4 120.1(8) . . ?
C70 C69 H69 120.4 . . ?
C70 C69 H69A 121.9 . . ?
C70 C69 C68 119.3(4) . . ?
C68 C69 H69 120.4 . . ?
C68A C69 H69A 121.9 . . ?
C68A C69 C70 116.2(11) . . ?
C65 C70 C69 120.9(3) . . ?
C65 C70 H70 119.5 . . ?
C69 C70 H70 119.6 . . ?
C72 C71 P3 118.87(19) . . ?
C72 C71 C76 118.3(2) . . ?
C76 C71 P3 122.8(2) . . ?
C71 C72 H72 119.6 . . ?
C71 C72 C73 120.9(3) . . ?
C73 C72 H72 119.6 . . ?
C72 C73 H73 120.0 . . ?
C74 C73 C72 120.0(3) . . ?
C74 C73 H73 120.0 . . ?
C73 C74 H74 120.1 . . ?
C73 C74 C75 119.9(3) . . ?
C75 C74 H74 120.1 . . ?
C74 C75 H75 119.9 . . ?
C74 C75 C76 120.3(3) . . ?
C76 C75 H75 119.9 . . ?
C71 C76 H76 119.7 . . ?
C75 C76 C71 120.6(3) . . ?
C75 C76 H76 119.7 . . ?
C78 C77 P3 117.4(2) . . ?
C78 C77 C82 117.5(4) . . ?
C82 C77 P3 122.3(4) . . ?
C82A C77 P3 124.2(5) . . ?
C82A C77 C78 114.3(5) . . ?
C77 C78 H78 119.2 . . ?
C77 C78 C79 121.6(3) . . ?
C79 C78 H78 119.2 . . ?
C78 C79 H79 121.8 . . ?
C78 C79 H79A 119.1 . . ?
C78 C79 C80 116.5(6) . . ?
C80 C79 H79 121.8 . . ?
C80A C79 C78 121.7(8) . . ?
C80A C79 H79A 119.1 . . ?
C84 C83 P3 123.6(2) . . ?
C84 C83 C88 118.3(3) . . ?
C88 C83 P3 118.08(18) . . ?
C83 C84 H84 120.2 . . ?
C83 C84 C85 119.5(3) . . ?
C85 C84 H84 120.2 . . ?
C84 C85 H85 119.7 . . ?
C86 C85 C84 120.5(3) . . ?
C86 C85 H85 119.7 . . ?
C85 C86 H86 119.9 . . ?
C87 C86 C85 120.3(3) . . ?
C87 C86 H86 119.9 . . ?
C86 C87 H87 119.8 . . ?
C86 C87 C88 120.4(3) . . ?
C88 C87 H87 119.8 . . ?
C83 C88 H88 119.5 . . ?
C87 C88 C83 121.0(3) . . ?
C87 C88 H88 119.5 . . ?
C65 C66 H66 120.4 . . ?
C67 C66 C65 119.2(4) . . ?
C67 C66 H66 120.4 . . ?
C66 C67 H67 119.5 . . ?
C68 C67 C66 121.1(4) . . ?
C68 C67 H67 119.5 . . ?
C69 C68 H68 119.9 . . ?
C67 C68 C69 120.2(3) . . ?
C67 C68 H68 119.9 . . ?
C79 C80 H80 119.1 . . ?
C81 C80 C79 121.8(9) . . ?
C81 C80 H80 119.1 . . ?
C80 C81 H81 120.4 . . ?
C80 C81 C82 119.2(9) . . ?
C82 C81 H81 120.4 . . ?
C77 C82 H82 119.8 . . ?
C81 C82 C77 120.3(8) . . ?
C81 C82 H82 119.8 . . ?
C65 C66A H66A 120.9 . . ?
C67A C66A C65 118.2(18) . . ?
C67A C66A H66A 120.9 . . ?
C66A C67A H67A 120.1 . . ?
C68A C67A C66A 120(2) . . ?
C68A C67A H67A 120.1 . . ?
C69 C68A C67A 121(2) . . ?
C69 C68A H68A 119.7 . . ?
C67A C68A H68A 119.7 . . ?
C79 C80A H80A 121.0 . . ?
C79 C80A C81A 118.1(11) . . ?
C81A C80A H80A 121.0 . . ?
C80A C81A H81A 119.3 . . ?
C80A C81A C82A 121.3(11) . . ?
C82A C81A H81A 119.3 . . ?
C77 C82A C81A 118.4(9) . . ?
C77 C82A H82A 120.8 . . ?
C81A C82A H82A 120.8 . . ?

loop_
_geom_bond_atom_site_label_1
_geom_bond_atom_site_label_2
_geom_bond_distance
_geom_bond_site_symmetry_2
_geom_bond_publ_flag
Cu1 S1 2.3646(6) 2_655 ?
Cu1 S2 2.3447(5) . ?
Cu1 P1 2.2524(5) . ?
Cu1 N1 2.0314(16) . ?
Cu2 S1 2.3491(6) 2_655 ?
Cu2 S2 2.3570(5) 2_655 ?
Cu2 P2 2.2632(6) . ?
Cu2 N5 2.0443(16) . ?
S1 Cu1 2.3644(6) 2_655 ?
S1 Cu2 2.3492(6) 2_655 ?
S1 C1 1.7179(19) . ?
S2 Cu2 2.3570(5) 2_655 ?
S2 C5 1.7172(19) . ?
P2 C35 1.843(2) . ?
P2 C41 1.835(2) . ?
P2 C47 1.825(2) . ?
P1 C17 1.831(2) . ?
P1 C23 1.830(2) . ?
P1 C29 1.826(2) . ?
O1 C3 1.182(3) . ?
O2 C3 1.317(3) . ?
O2 C4 1.439(3) . ?
O3 C7 1.291(4) . ?
O3 C8 1.459(4) . ?
N1 N2 1.367(2) . ?
N1 C1 1.334(2) . ?
N2 N3 1.282(3) . ?
N3 N4 1.350(3) . ?
N4 C1 1.347(2) . ?
N4 C2 1.448(3) . ?
N5 N6 1.365(2) . ?
N5 C5 1.337(2) . ?
N6 N7 1.281(3) . ?
N7 N8 1.352(3) . ?
N8 C5 1.346(3) . ?
N8 C6 1.452(3) . ?
C2 H2A 0.9700 . ?
C2 H2B 0.9700 . ?
C2 C3 1.504(3) . ?
C4 H4A 0.9600 . ?
C4 H4B 0.9600 . ?
C4 H4C 0.9600 . ?
C6 H6A 0.9700 . ?
C6 H6B 0.9700 . ?
C6 C7 1.499(4) . ?
C7 O4 1.255(7) . ?
C7 O4A 1.232(16) . ?
C8 H8A 0.9600 . ?
C8 H8B 0.9600 . ?
C8 H8C 0.9600 . ?
C17 C18 1.375(4) . ?
C17 C22 1.389(3) . ?
C18 H18 0.9300 . ?
C18 C19 1.380(4) . ?
C19 H19 0.9300 . ?
C19 C20 1.359(5) . ?
C20 H20 0.9300 . ?
C20 C21 1.363(5) . ?
C21 H21 0.9300 . ?
C21 C22 1.394(4) . ?
C22 H22 0.9300 . ?
C23 C24 1.384(3) . ?
C23 C28 1.385(3) . ?
C24 H24 0.9300 . ?
C24 C25 1.385(4) . ?
C25 H25 0.9300 . ?
C25 C26 1.361(4) . ?
C26 H26 0.9300 . ?
C26 C27 1.363(5) . ?
C27 H27 0.9300 . ?
C27 C28 1.381(4) . ?
C28 H28 0.9300 . ?
C29 C30 1.393(3) . ?
C29 C34 1.374(3) . ?
C30 H30 0.9300 . ?
C30 C31 1.377(4) . ?
C31 H31 0.9300 . ?
C31 C32 1.378(5) . ?
C32 H32 0.9300 . ?
C32 C33 1.371(4) . ?
C33 H33 0.9300 . ?
C33 C34 1.390(4) . ?
C34 H34 0.9300 . ?
C35 C36 1.360(4) . ?
C35 C40 1.388(3) . ?
C36 H36 0.9300 . ?
C36 C37 1.389(4) . ?
C37 H37 0.9300 . ?
C37 C38 1.344(5) . ?
C38 H38 0.9300 . ?
C38 C39 1.354(5) . ?
C39 H39 0.9300 . ?
C39 C40 1.389(4) . ?
C40 H40 0.9300 . ?
C41 C42 1.374(3) . ?
C41 C46 1.389(3) . ?
C42 H42 0.9300 . ?
C42 C43 1.395(3) . ?
C43 H43 0.9300 . ?
C43 C44 1.369(4) . ?
C44 H44 0.9300 . ?
C44 C45 1.353(5) . ?
C45 H45 0.9300 . ?
C45 C46 1.385(4) . ?
C46 H46 0.9300 . ?
C47 C48 1.366(4) . ?
C47 C52 1.386(4) . ?
C48 H48 0.9300 . ?
C48 C49 1.408(5) . ?
C49 H49 0.9300 . ?
C49 C50 1.356(7) . ?
C50 H50 0.9300 . ?
C50 C51 1.370(6) . ?
C51 H51 0.9300 . ?
C51 C52 1.373(5) . ?
C52 H52 0.9300 . ?
Cu3 S3 2.3722(6) 2 ?
Cu3 S4 2.3327(6) . ?
Cu3 P4 2.2656(6) . ?
Cu3 N9 2.0472(17) . ?
Cu4 S3 2.3535(5) 2 ?
Cu4 S4 2.3713(6) 2 ?
Cu4 P3 2.2657(6) . ?
Cu4 N13 2.0368(18) . ?
S3 Cu3 2.3722(6) 2 ?
S3 Cu4 2.3534(5) 2 ?
S3 C9 1.7222(19) . ?
S4 Cu4 2.3714(6) 2 ?
S4 C13 1.721(2) . ?
P4 C53 1.833(2) . ?
P4 C59 1.829(2) . ?
P4 C65 1.832(2) . ?
P3 C71 1.828(2) . ?
P3 C77 1.829(3) . ?
P3 C83 1.830(2) . ?
O5 C11 1.314(3) . ?
O5 C12 1.445(4) . ?
O6 C11 1.178(3) . ?
O7 C15 1.288(4) . ?
O7 C16 1.471(4) . ?
O8 C15 1.209(3) . ?
N9 N10 1.365(2) . ?
N9 C9 1.335(3) . ?
N10 N11 1.281(3) . ?
N11 N12 1.352(3) . ?
N12 C9 1.349(2) . ?
N12 C10 1.445(3) . ?
N13 N14 1.364(2) . ?
N13 C13 1.330(3) . ?
N14 N15 1.280(3) . ?
N15 N16 1.352(3) . ?
N16 C13 1.347(3) . ?
N16 C14 1.453(3) . ?
C10 H10A 0.9700 . ?
C10 H10B 0.9700 . ?
C10 C11 1.502(3) . ?
C12 H12A 0.9600 . ?
C12 H12B 0.9600 . ?
C12 H12C 0.9600 . ?
C14 H14A 0.9700 . ?
C14 H14B 0.9700 . ?
C14 C15 1.517(4) . ?
C16 H16A 0.9600 . ?
C16 H16B 0.9600 . ?
C16 H16C 0.9600 . ?
C53 C54 1.370(4) . ?
C53 C58 1.384(4) . ?
C54 H54 0.9300 . ?
C54 C55 1.401(4) . ?
C55 H55 0.9300 . ?
C55 C56 1.363(6) . ?
C56 H56 0.9300 . ?
C56 C57 1.356(5) . ?
C57 H57 0.9300 . ?
C57 C58 1.392(4) . ?
C58 H58 0.9300 . ?
C59 C60 1.380(3) . ?
C59 C64 1.368(3) . ?
C60 H60 0.9300 . ?
C60 C61 1.387(4) . ?
C61 H61 0.9300 . ?
C61 C62 1.339(4) . ?
C62 H62 0.9300 . ?
C62 C63 1.350(5) . ?
C63 H63 0.9300 . ?
C63 C64 1.378(5) . ?
C64 H64 0.9300 . ?
C65 C70 1.378(4) . ?
C65 C66 1.430(4) . ?
C65 C66A 1.393(18) . ?
C69 H69 0.9300 . ?
C69 H69A 0.9300 . ?
C69 C70 1.389(4) . ?
C69 C68 1.413(6) . ?
C69 C68A 1.26(3) . ?
C70 H70 0.9300 . ?
C71 C72 1.363(4) . ?
C71 C76 1.393(3) . ?
C72 H72 0.9300 . ?
C72 C73 1.398(4) . ?
C73 H73 0.9300 . ?
C73 C74 1.361(5) . ?
C74 H74 0.9300 . ?
C74 C75 1.368(5) . ?
C75 H75 0.9300 . ?
C75 C76 1.380(4) . ?
C76 H76 0.9300 . ?
C77 C78 1.372(4) . ?
C77 C82 1.470(9) . ?
C77 C82A 1.371(10) . ?
C78 H78 0.9300 . ?
C78 C79 1.378(4) . ?
C79 H79 0.9300 . ?
C79 H79A 0.9300 . ?
C79 C80 1.489(13) . ?
C79 C80A 1.284(14) . ?
C83 C84 1.378(4) . ?
C83 C88 1.389(4) . ?
C84 H84 0.9300 . ?
C84 C85 1.403(5) . ?
C85 H85 0.9300 . ?
C85 C86 1.365(6) . ?
C86 H86 0.9300 . ?
C86 C87 1.340(5) . ?
C87 H87 0.9300 . ?
C87 C88 1.384(4) . ?
C88 H88 0.9300 . ?
C66 H66 0.9300 . ?
C66 C67 1.386(5) . ?
C67 H67 0.9300 . ?
C67 C68 1.365(7) . ?
C68 H68 0.9300 . ?
C80 H80 0.9300 . ?
C80 C81 1.347(16) . ?
C81 H81 0.9300 . ?
C81 C82 1.368(11) . ?
C82 H82 0.9300 . ?
C66A H66A 0.9300 . ?
C66A C67A 1.39(3) . ?
C67A H67A 0.9300 . ?
C67A C68A 1.31(4) . ?
C68A H68A 0.9300 . ?
C80A H80A 0.9300 . ?
C80A C81A 1.34(2) . ?
C81A H81A 0.9300 . ?
C81A C82A 1.414(14) . ?
C82A H82A 0.9300 . ?

loop_
_geom_torsion_atom_site_label_1
_geom_torsion_atom_site_label_2
_geom_torsion_atom_site_label_3
_geom_torsion_atom_site_label_4
_geom_torsion
_geom_torsion_site_symmetry_1
_geom_torsion_site_symmetry_2
_geom_torsion_site_symmetry_3
_geom_torsion_site_symmetry_4
_geom_torsion_publ_flag
Cu1 S1 C1 N1 91.21(18) 2_655 . . . ?
Cu1 S1 C1 N4 -91.10(16) 2_655 . . . ?
Cu1 S2 C5 N5 27.2(2) . . . . ?
Cu1 S2 C5 N8 -151.84(15) . . . . ?
Cu1 P1 C17 C18 -35.9(2) . . . . ?
Cu1 P1 C17 C22 143.9(2) . . . . ?
Cu1 P1 C23 C24 -61.6(2) . . . . ?
Cu1 P1 C23 C28 112.10(19) . . . . ?
Cu1 P1 C29 C30 171.5(2) . . . . ?
Cu1 P1 C29 C34 -8.6(2) . . . . ?
Cu1 N1 N2 N3 -162.96(16) . . . . ?
Cu1 N1 C1 S1 -22.0(3) . . . . ?
Cu1 N1 C1 N4 160.01(14) . . . . ?
Cu2 S1 C1 N1 -24.7(2) 2_655 . . . ?
Cu2 S1 C1 N4 153.03(14) 2_655 . . . ?
Cu2 S2 C5 N5 -86.36(18) 2_655 . . . ?
Cu2 S2 C5 N8 94.55(16) 2_655 . . . ?
Cu2 P2 C35 C36 20.1(3) . . . . ?
Cu2 P2 C35 C40 -162.5(2) . . . . ?
Cu2 P2 C41 C42 -2.4(2) . . . . ?
Cu2 P2 C41 C46 -179.65(19) . . . . ?
Cu2 P2 C47 C48 -90.4(2) . . . . ?
Cu2 P2 C47 C52 81.8(2) . . . . ?
Cu2 N5 N6 N7 166.39(16) . . . . ?
Cu2 N5 C5 S2 17.2(3) . . . . ?
Cu2 N5 C5 N8 -163.59(14) . . . . ?
P2 C35 C36 C37 177.4(3) . . . . ?
P2 C35 C40 C39 -177.0(2) . . . . ?
P2 C41 C42 C43 -176.4(2) . . . . ?
P2 C41 C46 C45 176.1(2) . . . . ?
P2 C47 C48 C49 172.0(3) . . . . ?
P2 C47 C52 C51 -173.8(3) . . . . ?
P1 C17 C18 C19 -178.5(3) . . . . ?
P1 C17 C22 C21 179.7(3) . . . . ?
P1 C23 C24 C25 174.8(2) . . . . ?
P1 C23 C28 C27 -174.5(2) . . . . ?
P1 C29 C30 C31 178.0(3) . . . . ?
P1 C29 C34 C33 -178.9(3) . . . . ?
N1 N2 N3 N4 0.3(3) . . . . ?
N2 N1 C1 S1 176.91(16) . . . . ?
N2 N1 C1 N4 -1.1(2) . . . . ?
N2 N3 N4 C1 -1.0(2) . . . . ?
N2 N3 N4 C2 -175.4(2) . . . . ?
N3 N4 C1 S1 -176.91(15) . . . . ?
N3 N4 C1 N1 1.3(2) . . . . ?
N3 N4 C2 C3 100.0(2) . . . . ?
N4 C2 C3 O1 174.7(3) . . . . ?
N4 C2 C3 O2 -7.1(3) . . . . ?
N5 N6 N7 N8 0.1(3) . . . . ?
N6 N5 C5 S2 -178.19(16) . . . . ?
N6 N5 C5 N8 1.0(2) . . . . ?
N6 N7 N8 C5 0.5(3) . . . . ?
N6 N7 N8 C6 178.8(2) . . . . ?
N7 N8 C5 S2 178.31(16) . . . . ?
N7 N8 C5 N5 -1.0(2) . . . . ?
N7 N8 C6 C7 -100.6(3) . . . . ?
N8 C6 C7 O3 9.7(4) . . . . ?
N8 C6 C7 O4 -156.3(7) . . . . ?
N8 C6 C7 O4A 157.3(11) . . . . ?
C1 N1 N2 N3 0.5(2) . . . . ?
C1 N4 C2 C3 -73.4(3) . . . . ?
C2 N4 C1 S1 -2.9(3) . . . . ?
C2 N4 C1 N1 175.2(2) . . . . ?
C4 O2 C3 O1 -4.5(4) . . . . ?
C4 O2 C3 C2 177.4(2) . . . . ?
C5 N5 N6 N7 -0.7(2) . . . . ?
C5 N8 C6 C7 77.3(3) . . . . ?
C6 N8 C5 S2 0.2(3) . . . . ?
C6 N8 C5 N5 -179.1(2) . . . . ?
C8 O3 C7 C6 179.0(3) . . . . ?
C8 O3 C7 O4 -14.9(8) . . . . ?
C8 O3 C7 O4A 33.9(12) . . . . ?
C17 P1 C23 C24 66.6(2) . . . . ?
C17 P1 C23 C28 -119.8(2) . . . . ?
C17 P1 C29 C30 43.9(2) . . . . ?
C17 P1 C29 C34 -136.2(2) . . . . ?
C17 C18 C19 C20 -1.4(6) . . . . ?
C18 C17 C22 C21 -0.5(5) . . . . ?
C18 C19 C20 C21 -0.1(7) . . . . ?
C19 C20 C21 C22 1.3(6) . . . . ?
C20 C21 C22 C17 -1.0(6) . . . . ?
C22 C17 C18 C19 1.7(5) . . . . ?
C23 P1 C17 C18 -161.8(2) . . . . ?
C23 P1 C17 C22 18.0(3) . . . . ?
C23 P1 C29 C30 -64.7(2) . . . . ?
C23 P1 C29 C34 115.2(2) . . . . ?
C23 C24 C25 C26 0.2(4) . . . . ?
C24 C23 C28 C27 -0.8(4) . . . . ?
C24 C25 C26 C27 -1.1(5) . . . . ?
C25 C26 C27 C28 1.0(5) . . . . ?
C26 C27 C28 C23 0.0(5) . . . . ?
C28 C23 C24 C25 0.7(4) . . . . ?
C29 P1 C17 C18 90.2(2) . . . . ?
C29 P1 C17 C22 -90.0(2) . . . . ?
C29 P1 C23 C24 173.71(19) . . . . ?
C29 P1 C23 C28 -12.6(2) . . . . ?
C29 C30 C31 C32 1.6(6) . . . . ?
C30 C29 C34 C33 1.0(4) . . . . ?
C30 C31 C32 C33 -0.3(6) . . . . ?
C31 C32 C33 C34 -0.7(6) . . . . ?
C32 C33 C34 C29 0.3(5) . . . . ?
C34 C29 C30 C31 -1.9(5) . . . . ?
C35 P2 C41 C42 124.77(19) . . . . ?
C35 P2 C41 C46 -52.5(2) . . . . ?
C35 P2 C47 C48 140.8(2) . . . . ?
C35 P2 C47 C52 -47.0(2) . . . . ?
C35 C36 C37 C38 0.2(6) . . . . ?
C36 C35 C40 C39 0.4(4) . . . . ?
C36 C37 C38 C39 -0.5(6) . . . . ?
C37 C38 C39 C40 0.8(6) . . . . ?
C38 C39 C40 C35 -0.7(5) . . . . ?
C40 C35 C36 C37 -0.1(5) . . . . ?
C41 P2 C35 C36 -105.3(2) . . . . ?
C41 P2 C35 C40 72.0(2) . . . . ?
C41 P2 C47 C48 33.9(2) . . . . ?
C41 P2 C47 C52 -153.8(2) . . . . ?
C41 C42 C43 C44 -0.1(4) . . . . ?
C42 C41 C46 C45 -1.2(4) . . . . ?
C42 C43 C44 C45 -0.6(5) . . . . ?
C43 C44 C45 C46 0.5(5) . . . . ?
C44 C45 C46 C41 0.5(5) . . . . ?
C46 C41 C42 C43 1.0(4) . . . . ?
C47 P2 C35 C36 147.5(2) . . . . ?
C47 P2 C35 C40 -35.1(2) . . . . ?
C47 P2 C41 C42 -126.89(19) . . . . ?
C47 P2 C41 C46 55.8(2) . . . . ?
C47 C48 C49 C50 1.3(6) . . . . ?
C48 C47 C52 C51 -1.4(4) . . . . ?
C48 C49 C50 C51 -0.8(6) . . . . ?
C49 C50 C51 C52 -0.7(7) . . . . ?
C50 C51 C52 C47 1.8(6) . . . . ?
C52 C47 C48 C49 -0.2(4) . . . . ?
Cu3 S3 C9 N9 85.87(18) 2 . . . ?
Cu3 S3 C9 N12 -93.51(16) 2 . . . ?
Cu3 S4 C13 N13 27.9(2) . . . . ?
Cu3 S4 C13 N16 -150.71(16) . . . . ?
Cu3 P4 C53 C54 -41.4(3) . . . . ?
Cu3 P4 C53 C58 138.5(2) . . . . ?
Cu3 P4 C59 C60 -67.4(2) . . . . ?
Cu3 P4 C59 C64 105.0(2) . . . . ?
Cu3 P4 C65 C70 -10.6(2) . . . . ?
Cu3 P4 C65 C66 176.8(2) . . . . ?
Cu3 P4 C65 C66A 125.4(10) . . . . ?
Cu3 N9 N10 N11 -164.41(16) . . . . ?
Cu3 N9 C9 S3 -18.6(3) . . . . ?
Cu3 N9 C9 N12 160.84(15) . . . . ?
Cu4 S3 C9 N9 -25.4(2) 2 . . . ?
Cu4 S3 C9 N12 155.23(15) 2 . . . ?
Cu4 S4 C13 N13 -86.3(2) 2 . . . ?
Cu4 S4 C13 N16 95.04(18) 2 . . . ?
Cu4 P3 C71 C72 15.4(3) . . . . ?
Cu4 P3 C71 C76 -163.40(19) . . . . ?
Cu4 P3 C77 C78 22.1(3) . . . . ?
Cu4 P3 C77 C82 -177.3(5) . . . . ?
Cu4 P3 C77 C82A -133.8(7) . . . . ?
Cu4 P3 C83 C84 -103.6(2) . . . . ?
Cu4 P3 C83 C88 73.4(2) . . . . ?
Cu4 N13 N14 N15 165.80(17) . . . . ?
Cu4 N13 C13 S4 18.1(3) . . . . ?
Cu4 N13 C13 N16 -163.06(16) . . . . ?
P4 C53 C54 C55 179.2(3) . . . . ?
P4 C53 C58 C57 -179.3(3) . . . . ?
P4 C59 C60 C61 174.0(2) . . . . ?
P4 C59 C64 C63 -172.7(3) . . . . ?
P4 C65 C70 C69 -177.0(2) . . . . ?
P4 C65 C66 C67 175.3(3) . . . . ?
P4 C65 C66A C67A -175.9(16) . . . . ?
P3 C71 C72 C73 -179.9(3) . . . . ?
P3 C71 C76 C75 -179.8(2) . . . . ?
P3 C77 C78 C79 -178.8(3) . . . . ?
P3 C77 C82 C81 -178.2(6) . . . . ?
P3 C77 C82A C81A 177.7(7) . . . . ?
P3 C83 C84 C85 177.6(3) . . . . ?
P3 C83 C88 C87 -178.6(2) . . . . ?
N9 N10 N11 N12 -0.3(3) . . . . ?
N10 N9 C9 S3 179.90(16) . . . . ?
N10 N9 C9 N12 -0.6(2) . . . . ?
N10 N11 N12 C9 -0.2(3) . . . . ?
N10 N11 N12 C10 177.5(2) . . . . ?
N11 N12 C9 S3 -179.99(15) . . . . ?
N11 N12 C9 N9 0.5(2) . . . . ?
N11 N12 C10 C11 77.2(3) . . . . ?
N12 C10 C11 O5 -169.7(2) . . . . ?
N12 C10 C11 O6 10.4(4) . . . . ?
N13 N14 N15 N16 0.3(3) . . . . ?
N14 N13 C13 S4 -178.60(17) . . . . ?
N14 N13 C13 N16 0.2(2) . . . . ?
N14 N15 N16 C13 -0.2(3) . . . . ?
N14 N15 N16 C14 179.8(2) . . . . ?
N15 N16 C13 S4 178.89(17) . . . . ?
N15 N16 C13 N13 0.0(3) . . . . ?
N15 N16 C14 C15 -92.6(3) . . . . ?
N16 C14 C15 O7 -19.3(4) . . . . ?
N16 C14 C15 O8 158.2(3) . . . . ?
C9 N9 N10 N11 0.6(3) . . . . ?
C9 N12 C10 C11 -105.7(3) . . . . ?
C10 N12 C9 S3 2.6(3) . . . . ?
C10 N12 C9 N9 -176.9(2) . . . . ?
C12 O5 C11 O6 -1.7(4) . . . . ?
C12 O5 C11 C10 178.5(3) . . . . ?
C13 N13 N14 N15 -0.3(3) . . . . ?
C13 N16 C14 C15 87.4(3) . . . . ?
C14 N16 C13 S4 -1.1(4) . . . . ?
C14 N16 C13 N13 -180.0(2) . . . . ?
C16 O7 C15 O8 6.5(6) . . . . ?
C16 O7 C15 C14 -176.2(3) . . . . ?
C53 P4 C59 C60 62.0(2) . . . . ?
C53 P4 C59 C64 -125.5(3) . . . . ?
C53 P4 C65 C70 -138.0(2) . . . . ?
C53 P4 C65 C66 49.4(3) . . . . ?
C53 P4 C65 C66A -2.0(10) . . . . ?
C53 C54 C55 C56 -0.3(6) . . . . ?
C54 C53 C58 C57 0.6(5) . . . . ?
C54 C55 C56 C57 1.3(7) . . . . ?
C55 C56 C57 C58 -1.4(6) . . . . ?
C56 C57 C58 C53 0.4(6) . . . . ?
C58 C53 C54 C55 -0.7(5) . . . . ?
C59 P4 C53 C54 -170.3(2) . . . . ?
C59 P4 C53 C58 9.6(3) . . . . ?
C59 P4 C65 C70 114.4(2) . . . . ?
C59 P4 C65 C66 -58.2(3) . . . . ?
C59 P4 C65 C66A -109.6(10) . . . . ?
C59 C60 C61 C62 -0.2(5) . . . . ?
C60 C59 C64 C63 0.1(5) . . . . ?
C60 C61 C62 C63 -1.8(5) . . . . ?
C61 C62 C63 C64 3.0(6) . . . . ?
C62 C63 C64 C59 -2.2(7) . . . . ?
C64 C59 C60 C61 1.1(4) . . . . ?
C65 P4 C53 C54 84.2(3) . . . . ?
C65 P4 C53 C58 -95.9(3) . . . . ?
C65 P4 C59 C60 168.8(2) . . . . ?
C65 P4 C59 C64 -18.7(3) . . . . ?
C65 C66 C67 C68 -1.6(6) . . . . ?
C65 C66A C67A C68A 27(4) . . . . ?
C70 C65 C66 C67 2.7(5) . . . . ?
C70 C65 C66A C67A -35(2) . . . . ?
C70 C69 C68 C67 -3.4(6) . . . . ?
C70 C69 C68A C67A 24(3) . . . . ?
C71 P3 C77 C78 152.3(3) . . . . ?
C71 P3 C77 C82 -47.1(5) . . . . ?
C71 P3 C77 C82A -3.7(7) . . . . ?
C71 P3 C83 C84 127.7(2) . . . . ?
C71 P3 C83 C88 -55.4(2) . . . . ?
C71 C72 C73 C74 -0.3(6) . . . . ?
C72 C71 C76 C75 1.4(4) . . . . ?
C72 C73 C74 C75 1.4(6) . . . . ?
C73 C74 C75 C76 -1.0(5) . . . . ?
C74 C75 C76 C71 -0.4(5) . . . . ?
C76 C71 C72 C73 -1.1(5) . . . . ?
C77 P3 C71 C72 -110.9(2) . . . . ?
C77 P3 C71 C76 70.3(2) . . . . ?
C77 P3 C83 C84 20.0(3) . . . . ?
C77 P3 C83 C88 -163.08(19) . . . . ?
C77 C78 C79 C80 -8.2(7) . . . . ?
C77 C78 C79 C80A 15.9(9) . . . . ?
C78 C77 C82 C81 -17.6(10) . . . . ?
C78 C77 C82A C81A 21.1(12) . . . . ?
C78 C79 C80 C81 -6.6(11) . . . . ?
C78 C79 C80A C81A -10.7(13) . . . . ?
C79 C80 C81 C82 8.4(14) . . . . ?
C79 C80A C81A C82A 12.0(17) . . . . ?
C83 P3 C71 C72 141.4(2) . . . . ?
C83 P3 C71 C76 -37.4(2) . . . . ?
C83 P3 C77 C78 -102.7(3) . . . . ?
C83 P3 C77 C82 57.9(5) . . . . ?
C83 P3 C77 C82A 101.4(7) . . . . ?
C83 C84 C85 C86 0.9(6) . . . . ?
C84 C83 C88 C87 -1.5(4) . . . . ?
C84 C85 C86 C87 -1.8(6) . . . . ?
C85 C86 C87 C88 1.0(5) . . . . ?
C86 C87 C88 C83 0.7(5) . . . . ?
C88 C83 C84 C85 0.7(5) . . . . ?
C66 C65 C70 C69 -4.2(4) . . . . ?
C66 C67 C68 C69 1.9(7) . . . . ?
C68 C69 C70 C65 4.6(5) . . . . ?
C80 C81 C82 C77 3.6(14) . . . . ?
C82 C77 C78 C79 19.6(7) . . . . ?
C66A C65 C70 C69 42.0(9) . . . . ?
C66A C67A C68A C69 -20(4) . . . . ?
C68A C69 C70 C65 -37.9(17) . . . . ?
C80A C81A C82A C77 -18.0(17) . . . . ?
C82A C77 C78 C79 -20.5(8) . . . . ?
